data_4001116
loop_
_publ_author_name
'Suescun, Leopoldo'
'Dabrowski, Bogdan'
'Mais, James'
'Remsen, Steven'
'Richardson, James W.'
'Maxey, Evan R.'
'Jorgensen, James D.'

_publ_section_title
;
 Oxygen Ordered Phases in LaxSr1&#x2212;xMnOy(0 &#x2264;x&#x2264; 0.2, 2.5
 &#x2264; y &#x2264; 3): An In situ Neutron Powder Diffraction Study
;
_journal_issue 4
_journal_name_full 'Chemistry of Materials'
_journal_page_first 1636
_journal_paper_doi 10.1021/cm703139c
_journal_volume 20
_journal_year 2008
_chemical_formula_structural 'Sr 1 Mn 1 O 2.80'
_chemical_formula_sum 'Mn7 O19.62 Sr7'
_chemical_formula_weight 1311.78
_space_group_IT_number 10
_symmetry_cell_setting monoclinic
_symmetry_space_group_name_Hall '-P 2'
_symmetry_space_group_name_H-M 'P 1 1 2/m'
_cell_angle_alpha 90.0
_cell_angle_beta 90.0
_cell_angle_gamma 98.1793(29)
_cell_formula_units_Z 1
_cell_length_a 8.6209(5)
_cell_length_b 12.1263(4)
_cell_length_c 3.80910(17)
_cell_measurement_temperature 298(2)
_cell_volume 394.15(3)
_pd_phase_name 'Sr7Mn7O19+d, oM'
_cod_data_source_file cm703139c-file003.cif
_cod_data_source_block SrMnO2.702-RT_phase_2
_cod_depositor_comments
;
The following automatic conversions were performed:

'_geom_bond_publ_flag' value 'N' changed to 'n' according to
/home/saulius/struct/CIF-dictionaries/cif_core.dic dictionary named
'cif_core.dic' version 2.4.1 from 2010-06-29 (232
times).

'_geom_angle_publ_flag' value 'N' changed to 'n' according
to /home/saulius/struct/CIF-dictionaries/cif_core.dic dictionary
named 'cif_core.dic' version 2.4.1 from 2010-06-29 (1695 times).

Automatic conversion script
Id: cif_fix_values 1715 2011-07-08 13:25:40Z adriana 
;
_cod_original_cell_volume 394.151(25)
_cod_database_code 4001116

loop_
_symmetry_equiv_pos_site_id
_symmetry_equiv_pos_as_xyz
1 +x,+y,+z
2 -x,-y,+z
-1 -x,-y,-z
-2 +x,+y,-z

loop_
_atom_site_type_symbol
_atom_site_label
_atom_site_fract_x
_atom_site_fract_y
_atom_site_fract_z
_atom_site_occupancy
_atom_site_thermal_displace_type
_atom_site_U_iso_or_equiv
_atom_site_symmetry_multiplicity
Sr Sr2 0.1468(10) 0.2186(7) 0.5 1.0 Uiso 0.00476(23) 2
Sr Sr3 0.7304(9) 0.0756(6) 0.5 1.0 Uiso 0.00476(23) 2
Sr Sr4 0.5743(9) 0.3413(5) 0.5 1.0 Uiso 0.00476(23) 2
Sr Sr1 0.0 0.5 0.5 1.0 Uiso 0.00476(23) 1
Mn Mn1 0.0 0.0 0.0 1.0 Uiso 0.00094(22) 1
Mn Mn3 0.4289(14) 0.1415(9) 0.0 1.0 Uiso 0.00094(22) 2
Mn Mn2 0.8652(13) 0.2844(10) 0.0 1.0 Uiso 0.00094(22) 2
Mn Mn4 0.2866(13) 0.4364(9) 0.0 1.0 Uiso 0.00094(22) 2
O O1 0.0 0.0 0.5 1.0 Uiso 0.0084(4) 1
O O3 0.4401(12) 0.1231(9) 0.5 1.0 Uiso 0.0084(4) 2
O O2 0.8553(12) 0.2838(8) 0.5 1.0 Uiso 0.0084(4) 2
O O4 0.3049(12) 0.4367(8) 0.5 1.0 Uiso 0.0084(4) 2
O O13 0.2179(12) 0.0647(9) 0.0 1.0 Uiso 0.0084(4) 2
O O12 -0.0508(11) 0.1457(7) 0.0 1.0 Uiso 0.0084(4) 2
O O23 0.6488(12) 0.1971(8) 0.0 1.0 Uiso 0.0084(4) 2
O O34 0.3628(12) 0.2996(8) 0.0 1.0 Uiso 0.0084(4) 2
O O24 0.0680(12) 0.3621(8) 0.0 1.0 Uiso 0.0084(4) 2
O O42 0.7630(11) 0.4228(8) 0.0 1.0 Uiso 0.0084(4) 2
O O11 0.5 0.0 0.0 0.356(27) Uiso 0.0084(4) 1
O O44 0.5 0.5 0.0 0.263(28) Uiso 0.0084(4) 1

loop_
_atom_type_symbol
_atom_type_number_in_cell
Sr 7.0
Mn 7.0
O 19.618

loop_
_geom_angle_atom_site_label_1
_geom_angle_atom_site_label_2
_geom_angle_atom_site_label_3
_geom_angle
_geom_angle_site_symmetry_1
_geom_angle_site_symmetry_3
_geom_angle_publ_flag
Sr2 Sr2 Sr2 180.0 1_554 1_556 n
Sr2 Sr2 Sr3 90.0 1_554 1_455 n
Sr2 Sr2 Sr3 90.0 1_554 2_655 n
Sr2 Sr2 Sr4 90.0 1_554 1_555 n
Sr2 Sr2 Sr1 90.0 1_554 1_555 n
Sr2 Sr2 Mn1 55.49(9) 1_554 1_555 n
Sr2 Sr2 Mn1 124.51(9) 1_554 1_556 n
Sr2 Sr2 Mn3 55.07(14) 1_554 1_555 n
Sr2 Sr2 Mn3 124.93(14) 1_554 1_556 n
Sr2 Sr2 Mn2 54.41(14) 1_554 1_455 n
Sr2 Sr2 Mn2 125.59(14) 1_554 1_456 n
Sr2 Sr2 Mn4 55.22(14) 1_554 1_555 n
Sr2 Sr2 Mn4 124.78(14) 1_554 1_556 n
Sr2 Sr2 O1 90.0 1_554 1_555 n
Sr2 Sr2 O3 90.0 1_554 1_555 n
Sr2 Sr2 O2 90.0 1_554 1_455 n
Sr2 Sr2 O4 90.0 1_554 1_555 n
Sr2 Sr2 O13 47.04(19) 1_554 1_555 n
Sr2 Sr2 O13 132.96(19) 1_554 1_556 n
Sr2 Sr2 O12 43.45(22) 1_554 1_555 n
Sr2 Sr2 O12 136.55(22) 1_554 1_556 n
Sr2 Sr2 O34 46.08(22) 1_554 1_555 n
Sr2 Sr2 O34 133.92(22) 1_554 1_556 n
Sr2 Sr2 O24 45.76(19) 1_554 1_555 n
Sr2 Sr2 Sr3 90.0 1_556 1_455 n
Sr2 Sr2 Sr3 90.0 1_556 2_655 n
Sr2 Sr2 Sr4 90.0 1_556 1_555 n
Sr2 Sr2 Sr1 90.0 1_556 1_555 n
Sr2 Sr2 Mn1 124.51(9) 1_556 1_555 n
Sr2 Sr2 Mn1 55.49(9) 1_556 1_556 n
Sr2 Sr2 Mn3 124.93(14) 1_556 1_555 n
Sr2 Sr2 Mn3 55.07(14) 1_556 1_556 n
Sr2 Sr2 Mn2 125.59(14) 1_556 1_455 n
Sr2 Sr2 Mn2 54.41(14) 1_556 1_456 n
Sr2 Sr2 Mn4 124.78(14) 1_556 1_555 n
Sr2 Sr2 Mn4 55.22(14) 1_556 1_556 n
Sr2 Sr2 O1 90.0 1_556 1_555 n
Sr2 Sr2 O3 90.0 1_556 1_555 n
Sr2 Sr2 O2 90.0 1_556 1_455 n
Sr2 Sr2 O4 90.0 1_556 1_555 n
Sr2 Sr2 O13 132.96(19) 1_556 1_555 n
Sr2 Sr2 O13 47.04(19) 1_556 1_556 n
Sr2 Sr2 O12 136.55(22) 1_556 1_555 n
Sr2 Sr2 O12 43.45(22) 1_556 1_556 n
Sr2 Sr2 O34 133.92(22) 1_556 1_555 n
Sr2 Sr2 O34 46.08(22) 1_556 1_556 n
Sr2 Sr2 O24 134.24(19) 1_556 1_555 n
Sr3 Sr2 Sr3 86.76(26) 1_455 2_655 n
Sr3 Sr2 Sr4 175.82(28) 1_455 1_555 n
Sr3 Sr2 Sr1 89.76(20) 1_455 1_555 n
Sr3 Sr2 Mn1 53.74(15) 1_455 1_555 n
Sr3 Sr2 Mn1 53.74(15) 1_455 1_556 n
Sr3 Sr2 Mn3 123.99(28) 1_455 1_555 n
Sr3 Sr2 Mn3 123.99(28) 1_455 1_556 n
Sr3 Sr2 Mn2 54.51(24) 1_455 1_455 n
Sr3 Sr2 Mn2 54.51(24) 1_455 1_456 n
Sr3 Sr2 Mn4 125.34(27) 1_455 1_555 n
Sr3 Sr2 Mn4 125.34(27) 1_455 1_556 n
Sr3 Sr2 O1 44.13(17) 1_455 1_555 n
Sr3 Sr2 O3 129.80(34) 1_455 1_555 n
Sr3 Sr2 O2 43.76(24) 1_455 1_455 n
Sr3 Sr2 O4 137.82(31) 1_455 1_555 n
Sr3 Sr2 O13 88.7(4) 1_455 1_555 n
Sr3 Sr2 O13 88.7(4) 1_455 1_556 n
Sr3 Sr2 O12 46.58(22) 1_455 1_555 n
Sr3 Sr2 O12 46.58(22) 1_455 1_556 n
Sr3 Sr2 O34 136.04(21) 1_455 1_555 n
Sr3 Sr2 O34 136.04(21) 1_455 1_556 n
Sr3 Sr2 O24 89.20(32) 1_455 1_555 n
Sr3 Sr2 Sr4 89.06(19) 2_655 1_555 n
Sr3 Sr2 Sr1 176.52(28) 2_655 1_555 n
Sr3 Sr2 Mn1 52.68(14) 2_655 1_555 n
Sr3 Sr2 Mn1 52.68(14) 2_655 1_556 n
Sr3 Sr2 Mn3 55.45(20) 2_655 1_555 n
Sr3 Sr2 Mn3 55.45(20) 2_655 1_556 n
Sr3 Sr2 Mn2 122.39(26) 2_655 1_455 n
Sr3 Sr2 Mn2 122.39(26) 2_655 1_456 n
Sr3 Sr2 Mn4 127.95(24) 2_655 1_555 n
Sr3 Sr2 Mn4 127.95(24) 2_655 1_556 n
Sr3 Sr2 O1 42.63(16) 2_655 1_555 n
Sr3 Sr2 O3 43.04(23) 2_655 1_555 n
Sr3 Sr2 O2 130.52(32) 2_655 1_455 n
Sr3 Sr2 O4 135.42(30) 2_655 1_555 n
Sr3 Sr2 O13 42.98(19) 2_655 1_555 n
Sr3 Sr2 O13 42.98(19) 2_655 1_556 n
Sr3 Sr2 O12 86.51(30) 2_655 1_555 n
Sr3 Sr2 O12 86.51(30) 2_655 1_556 n
Sr3 Sr2 O34 93.97(28) 2_655 1_555 n
Sr3 Sr2 O34 93.97(28) 2_655 1_556 n
Sr3 Sr2 O24 135.59(20) 2_655 1_555 n
Sr4 Sr2 Sr1 94.41(21) 1_555 1_555 n
Sr4 Sr2 Mn1 123.24(17) 1_555 1_555 n
Sr4 Sr2 Mn1 123.24(17) 1_555 1_556 n
Sr4 Sr2 Mn3 53.04(22) 1_555 1_555 n
Sr4 Sr2 Mn3 53.04(22) 1_555 1_556 n
Sr4 Sr2 Mn2 128.35(26) 1_555 1_455 n
Sr4 Sr2 Mn2 128.35(26) 1_555 1_456 n
Sr4 Sr2 Mn4 57.69(23) 1_555 1_555 n
Sr4 Sr2 Mn4 57.69(23) 1_555 1_556 n
Sr4 Sr2 O1 131.69(23) 1_555 1_555 n
Sr4 Sr2 O3 46.02(23) 1_555 1_555 n
Sr4 Sr2 O2 140.42(29) 1_555 1_455 n
Sr4 Sr2 O4 46.36(23) 1_555 1_555 n
Sr4 Sr2 O13 88.21(34) 1_555 1_555 n
Sr4 Sr2 O13 88.21(34) 1_555 1_556 n
Sr4 Sr2 O12 133.15(22) 1_555 1_555 n
Sr4 Sr2 O12 133.15(22) 1_555 1_556 n
Sr4 Sr2 O34 44.29(21) 1_555 1_555 n
Sr4 Sr2 O34 44.29(21) 1_555 1_556 n
Sr4 Sr2 O24 93.79(34) 1_555 1_555 n
Sr1 Sr2 Mn1 124.84(17) 1_555 1_555 n
Sr1 Sr2 Mn1 124.84(17) 1_555 1_556 n
Sr1 Sr2 Mn3 127.01(24) 1_555 1_555 n
Sr1 Sr2 Mn3 127.01(24) 1_555 1_556 n
Sr1 Sr2 Mn2 55.13(20) 1_555 1_455 n
Sr1 Sr2 Mn2 55.13(20) 1_555 1_456 n
Sr1 Sr2 Mn4 54.50(20) 1_555 1_555 n
Sr1 Sr2 Mn4 54.50(20) 1_555 1_556 n
Sr1 Sr2 O1 133.89(26) 1_555 1_555 n
Sr1 Sr2 O3 140.44(32) 1_555 1_555 n
Sr1 Sr2 O2 46.00(20) 1_555 1_455 n
Sr1 Sr2 O4 48.05(21) 1_555 1_555 n
Sr1 Sr2 O13 137.00(19) 1_555 1_555 n
Sr1 Sr2 O13 137.00(19) 1_555 1_556 n
Sr1 Sr2 O12 91.10(24) 1_555 1_555 n
Sr1 Sr2 O12 91.10(24) 1_555 1_556 n
Sr1 Sr2 O34 88.53(30) 1_555 1_555 n
Sr1 Sr2 O34 88.53(30) 1_555 1_556 n
Sr1 Sr2 O24 44.24(19) 1_555 1_555 n
Mn1 Sr2 Mn1 69.03(18) 1_555 1_556 n
Mn1 Sr2 Mn3 70.26(20) 1_555 1_555 n
Mn1 Sr2 Mn3 108.12(25) 1_555 1_556 n
Mn1 Sr2 Mn2 69.73(21) 1_555 1_455 n
Mn1 Sr2 Mn2 108.24(31) 1_555 1_456 n
Mn1 Sr2 Mn4 110.70(11) 1_555 1_555 n
Mn1 Sr2 Mn4 179.06(32) 1_555 1_556 n
Mn1 Sr2 O1 34.51(9) 1_555 1_555 n
Mn1 Sr2 O3 86.43(23) 1_555 1_555 n
Mn1 Sr2 O2 88.26(23) 1_555 1_455 n
Mn1 Sr2 O4 145.44(9) 1_555 1_555 n
Mn1 Sr2 O13 35.03(26) 1_555 1_555 n
Mn1 Sr2 O13 87.33(32) 1_555 1_556 n
Mn1 Sr2 O12 33.85(22) 1_555 1_555 n
Mn1 Sr2 O12 89.55(34) 1_555 1_556 n
Mn1 Sr2 O34 92.82(20) 1_555 1_555 n
Mn1 Sr2 O34 146.63(35) 1_555 1_556 n
Mn1 Sr2 O24 90.43(23) 1_555 1_555 n
Mn1 Sr2 Mn3 108.12(25) 1_556 1_555 n
Mn1 Sr2 Mn3 70.26(20) 1_556 1_556 n
Mn1 Sr2 Mn2 108.24(31) 1_556 1_455 n
Mn1 Sr2 Mn2 69.73(21) 1_556 1_456 n
Mn1 Sr2 Mn4 179.06(32) 1_556 1_555 n
Mn1 Sr2 Mn4 110.70(11) 1_556 1_556 n
Mn1 Sr2 O1 34.51(9) 1_556 1_555 n
Mn1 Sr2 O3 86.43(23) 1_556 1_555 n
Mn1 Sr2 O2 88.26(23) 1_556 1_455 n
Mn1 Sr2 O4 145.44(9) 1_556 1_555 n
Mn1 Sr2 O13 87.33(32) 1_556 1_555 n
Mn1 Sr2 O13 35.03(26) 1_556 1_556 n
Mn1 Sr2 O12 89.55(34) 1_556 1_555 n
Mn1 Sr2 O12 33.85(22) 1_556 1_556 n
Mn1 Sr2 O34 146.63(35) 1_556 1_555 n
Mn1 Sr2 O34 92.82(20) 1_556 1_556 n
Mn1 Sr2 O24 142.9(4) 1_556 1_555 n
Mn3 Sr2 Mn3 69.87(28) 1_555 1_556 n
Mn3 Sr2 Mn2 109.43(14) 1_555 1_455 n
Mn3 Sr2 Mn2 177.8(4) 1_555 1_456 n
Mn3 Sr2 Mn4 72.52(22) 1_555 1_555 n
Mn3 Sr2 Mn4 110.7(4) 1_555 1_556 n
Mn3 Sr2 O1 89.07(24) 1_555 1_555 n
Mn3 Sr2 O3 35.06(14) 1_555 1_555 n
Mn3 Sr2 O2 144.93(15) 1_555 1_455 n
Mn3 Sr2 O4 89.33(30) 1_555 1_555 n
Mn3 Sr2 O13 35.26(30) 1_555 1_555 n
Mn3 Sr2 O13 87.93(30) 1_555 1_556 n
Mn3 Sr2 O12 87.44(23) 1_555 1_555 n
Mn3 Sr2 O12 141.9(4) 1_555 1_556 n
Mn3 Sr2 O34 38.52(30) 1_555 1_555 n
Mn3 Sr2 O34 90.69(35) 1_555 1_556 n
Mn3 Sr2 O24 92.17(22) 1_555 1_555 n
Mn3 Sr2 Mn2 177.8(4) 1_556 1_455 n
Mn3 Sr2 Mn2 109.43(14) 1_556 1_456 n
Mn3 Sr2 Mn4 110.7(4) 1_556 1_555 n
Mn3 Sr2 Mn4 72.52(22) 1_556 1_556 n
Mn3 Sr2 O1 89.07(24) 1_556 1_555 n
Mn3 Sr2 O3 35.06(14) 1_556 1_555 n
Mn3 Sr2 O2 144.93(15) 1_556 1_455 n
Mn3 Sr2 O4 89.33(30) 1_556 1_555 n
Mn3 Sr2 O13 87.93(30) 1_556 1_555 n
Mn3 Sr2 O13 35.26(30) 1_556 1_556 n
Mn3 Sr2 O12 141.9(4) 1_556 1_555 n
Mn3 Sr2 O12 87.44(23) 1_556 1_556 n
Mn3 Sr2 O34 90.69(35) 1_556 1_555 n
Mn3 Sr2 O34 38.52(30) 1_556 1_556 n
Mn3 Sr2 O24 146.8(4) 1_556 1_555 n
Mn2 Sr2 Mn2 71.19(27) 1_455 1_456 n
Mn2 Sr2 Mn4 70.84(27) 1_455 1_555 n
Mn2 Sr2 Mn4 109.62(31) 1_455 1_556 n
Mn2 Sr2 O1 88.84(28) 1_455 1_555 n
Mn2 Sr2 O3 144.00(14) 1_455 1_555 n
Mn2 Sr2 O2 35.60(14) 1_455 1_455 n
Mn2 Sr2 O4 92.75(28) 1_455 1_555 n
Mn2 Sr2 O13 90.40(25) 1_455 1_555 n
Mn2 Sr2 O13 143.2(5) 1_455 1_556 n
Mn2 Sr2 O12 35.99(27) 1_455 1_555 n
Mn2 Sr2 O12 92.06(32) 1_455 1_556 n
Mn2 Sr2 O34 89.88(23) 1_455 1_555 n
Mn2 Sr2 O34 143.6(4) 1_455 1_556 n
Mn2 Sr2 O24 34.71(32) 1_455 1_555 n
Mn2 Sr2 Mn4 109.62(31) 1_456 1_555 n
Mn2 Sr2 Mn4 70.84(27) 1_456 1_556 n
Mn2 Sr2 O1 88.84(28) 1_456 1_555 n
Mn2 Sr2 O3 144.00(14) 1_456 1_555 n
Mn2 Sr2 O2 35.60(14) 1_456 1_455 n
Mn2 Sr2 O4 92.75(28) 1_456 1_555 n
Mn2 Sr2 O13 143.2(5) 1_456 1_555 n
Mn2 Sr2 O13 90.40(25) 1_456 1_556 n
Mn2 Sr2 O12 92.06(32) 1_456 1_555 n
Mn2 Sr2 O12 35.99(27) 1_456 1_556 n
Mn2 Sr2 O34 143.6(4) 1_456 1_555 n
Mn2 Sr2 O34 89.88(23) 1_456 1_556 n
Mn2 Sr2 O24 89.43(30) 1_456 1_555 n
Mn4 Sr2 Mn4 69.55(27) 1_555 1_556 n
Mn4 Sr2 O1 145.21(14) 1_555 1_555 n
Mn4 Sr2 O3 94.46(31) 1_555 1_555 n
Mn4 Sr2 O2 90.83(27) 1_555 1_455 n
Mn4 Sr2 O4 34.89(14) 1_555 1_555 n
Mn4 Sr2 O13 92.90(28) 1_555 1_555 n
Mn4 Sr2 O13 145.9(5) 1_555 1_556 n
Mn4 Sr2 O12 89.79(24) 1_555 1_555 n
Mn4 Sr2 O12 145.5(4) 1_555 1_556 n
Mn4 Sr2 O34 34.03(28) 1_555 1_555 n
Mn4 Sr2 O34 87.85(35) 1_555 1_556 n
Mn4 Sr2 O24 36.14(30) 1_555 1_555 n
Mn4 Sr2 O1 145.21(14) 1_556 1_555 n
Mn4 Sr2 O3 94.46(31) 1_556 1_555 n
Mn4 Sr2 O2 90.83(27) 1_556 1_455 n
Mn4 Sr2 O4 34.89(14) 1_556 1_555 n
Mn4 Sr2 O13 145.9(5) 1_556 1_555 n
Mn4 Sr2 O13 92.90(28) 1_556 1_556 n
Mn4 Sr2 O12 145.5(4) 1_556 1_555 n
Mn4 Sr2 O12 89.79(24) 1_556 1_556 n
Mn4 Sr2 O34 87.85(35) 1_556 1_555 n
Mn4 Sr2 O34 34.03(28) 1_556 1_556 n
Mn4 Sr2 O24 89.33(34) 1_556 1_555 n
O1 Sr2 O3 85.67(27) 1_555 1_555 n
O1 Sr2 O2 87.89(28) 1_555 1_455 n
O1 Sr2 O4 178.05(32) 1_555 1_555 n
O1 Sr2 O13 58.32(29) 1_555 1_555 n
O1 Sr2 O13 58.32(29) 1_555 1_556 n
O1 Sr2 O12 59.42(28) 1_555 1_555 n
O1 Sr2 O12 59.42(28) 1_555 1_556 n
O1 Sr2 O34 122.45(29) 1_555 1_555 n
O1 Sr2 O34 122.45(29) 1_555 1_556 n
O1 Sr2 O24 119.26(34) 1_555 1_555 n
O3 Sr2 O2 173.6(4) 1_555 1_455 n
O3 Sr2 O4 92.38(32) 1_555 1_555 n
O3 Sr2 O13 56.78(30) 1_555 1_555 n
O3 Sr2 O13 56.78(30) 1_555 1_556 n
O3 Sr2 O12 115.03(28) 1_555 1_555 n
O3 Sr2 O12 115.03(28) 1_555 1_556 n
O3 Sr2 O34 63.98(27) 1_555 1_555 n
O3 Sr2 O34 63.98(27) 1_555 1_556 n
O3 Sr2 O24 124.01(29) 1_555 1_555 n
O2 Sr2 O4 94.06(28) 1_455 1_555 n
O2 Sr2 O13 119.34(34) 1_455 1_555 n
O2 Sr2 O13 119.34(34) 1_455 1_556 n
O2 Sr2 O12 61.23(26) 1_455 1_555 n
O2 Sr2 O12 61.23(26) 1_455 1_556 n
O2 Sr2 O34 120.00(29) 1_455 1_555 n
O2 Sr2 O34 120.00(29) 1_455 1_556 n
O2 Sr2 O24 59.63(28) 1_455 1_555 n
O4 Sr2 O13 120.5(4) 1_555 1_555 n
O4 Sr2 O13 120.5(4) 1_555 1_556 n
O4 Sr2 O12 121.61(29) 1_555 1_555 n
O4 Sr2 O12 121.61(29) 1_555 1_556 n
O4 Sr2 O34 56.45(29) 1_555 1_555 n
O4 Sr2 O34 56.45(29) 1_555 1_556 n
O4 Sr2 O24 61.92(32) 1_555 1_555 n
O13 Sr2 O13 85.9(4) 1_555 1_556 n
O13 Sr2 O12 58.26(32) 1_555 1_555 n
O13 Sr2 O12 117.6(5) 1_555 1_556 n
O13 Sr2 O34 64.16(31) 1_555 1_555 n
O13 Sr2 O34 120.6(4) 1_555 1_556 n
O13 Sr2 O24 92.77(17) 1_555 1_555 n
O13 Sr2 O12 117.6(5) 1_556 1_555 n
O13 Sr2 O12 58.26(32) 1_556 1_556 n
O13 Sr2 O34 120.6(4) 1_556 1_555 n
O13 Sr2 O34 64.16(31) 1_556 1_556 n
O13 Sr2 O24 177.6(6) 1_556 1_555 n
O12 Sr2 O12 93.1(4) 1_555 1_556 n
O12 Sr2 O34 89.53(20) 1_555 1_555 n
O12 Sr2 O34 177.3(4) 1_555 1_556 n
O12 Sr2 O24 59.98(23) 1_555 1_555 n
O12 Sr2 O34 177.3(4) 1_556 1_555 n
O12 Sr2 O34 89.53(20) 1_556 1_556 n
O12 Sr2 O24 120.8(4) 1_556 1_555 n
O34 Sr2 O34 87.8(4) 1_555 1_556 n
O34 Sr2 O24 60.37(30) 1_555 1_555 n
O34 Sr2 O24 118.3(5) 1_556 1_555 n
Sr2 Sr3 Sr2 93.24(26) 1_655 2_655 n
Sr2 Sr3 Sr3 90.0 1_655 1_554 n
Sr2 Sr3 Sr3 90.0 1_655 1_556 n
Sr2 Sr3 Sr3 178.91(34) 1_655 2_655 n
Sr2 Sr3 Sr4 92.33(25) 1_655 1_555 n
Sr2 Sr3 Mn1 56.86(15) 1_655 1_655 n
Sr2 Sr3 Mn1 56.86(15) 1_655 1_656 n
Sr2 Sr3 Mn3 127.05(26) 1_655 1_555 n
Sr2 Sr3 Mn3 127.05(26) 1_655 1_556 n
Sr2 Sr3 Mn3 127.95(27) 1_655 2_655 n
Sr2 Sr3 Mn3 127.95(27) 1_655 2_656 n
Sr2 Sr3 Mn2 55.11(21) 1_655 1_555 n
Sr2 Sr3 Mn2 55.11(21) 1_655 1_556 n
Sr2 Sr3 O1 47.46(17) 1_655 1_655 n
Sr2 Sr3 O3 140.4(4) 1_655 1_555 n
Sr2 Sr3 O3 142.45(31) 1_655 2_655 n
Sr2 Sr3 O2 46.81(27) 1_655 1_555 n
Sr2 Sr3 O13 93.4(4) 1_655 2_655 n
Sr2 Sr3 O13 93.4(4) 1_655 2_656 n
Sr2 Sr3 O12 44.27(21) 1_655 1_655 n
Sr2 Sr3 O12 44.27(21) 1_655 1_656 n
Sr2 Sr3 O23 93.27(30) 1_655 1_555 n
Sr2 Sr3 O23 93.27(30) 1_655 1_556 n
Sr2 Sr3 O11 137.31(10) 1_655 1_555 n
Sr2 Sr3 Sr3 90.0 2_655 1_554 n
Sr2 Sr3 Sr3 90.0 2_655 1_556 n
Sr2 Sr3 Sr3 87.85(24) 2_655 2_655 n
Sr2 Sr3 Sr4 174.43(25) 2_655 1_555 n
Sr2 Sr3 Mn1 55.67(14) 2_655 1_655 n
Sr2 Sr3 Mn1 55.67(14) 2_655 1_656 n
Sr2 Sr3 Mn3 122.33(23) 2_655 1_555 n
Sr2 Sr3 Mn3 122.33(23) 2_655 1_556 n
Sr2 Sr3 Mn3 54.18(23) 2_655 2_655 n
Sr2 Sr3 Mn3 54.18(23) 2_655 2_656 n
Sr2 Sr3 Mn2 127.23(25) 2_655 1_555 n
Sr2 Sr3 Mn2 127.23(25) 2_655 1_556 n
Sr2 Sr3 O1 45.78(17) 2_655 1_655 n
Sr2 Sr3 O3 126.36(34) 2_655 1_555 n
Sr2 Sr3 O3 49.20(25) 2_655 2_655 n
Sr2 Sr3 O2 140.0(4) 2_655 1_555 n
Sr2 Sr3 O13 46.33(22) 2_655 2_655 n
Sr2 Sr3 O13 46.33(22) 2_655 2_656 n
Sr2 Sr3 O12 91.11(26) 2_655 1_655 n
Sr2 Sr3 O12 91.11(26) 2_655 1_656 n
Sr2 Sr3 O23 131.56(21) 2_655 1_555 n
Sr2 Sr3 O23 131.56(21) 2_655 1_556 n
Sr2 Sr3 O11 88.42(18) 2_655 1_555 n
Sr3 Sr3 Sr3 180.0 1_554 1_556 n
Sr3 Sr3 Sr3 90.0 1_554 2_655 n
Sr3 Sr3 Sr4 90.0 1_554 1_555 n
Sr3 Sr3 Mn1 53.96(7) 1_554 1_655 n
Sr3 Sr3 Mn1 126.04(7) 1_554 1_656 n
Sr3 Sr3 Mn3 56.02(12) 1_554 1_555 n
Sr3 Sr3 Mn3 123.98(12) 1_554 1_556 n
Sr3 Sr3 Mn3 55.69(13) 1_554 2_655 n
Sr3 Sr3 Mn3 124.31(13) 1_554 2_656 n
Sr3 Sr3 Mn2 54.10(14) 1_554 1_555 n
Sr3 Sr3 Mn2 125.90(14) 1_554 1_556 n
Sr3 Sr3 O1 90.0 1_554 1_655 n
Sr3 Sr3 O3 90.0 1_554 1_555 n
Sr3 Sr3 O3 90.0 1_554 2_655 n
Sr3 Sr3 O2 90.0 1_554 1_555 n
Sr3 Sr3 O13 43.69(22) 1_554 2_655 n
Sr3 Sr3 O13 136.31(22) 1_554 2_656 n
Sr3 Sr3 O12 45.76(21) 1_554 1_655 n
Sr3 Sr3 O12 134.24(21) 1_554 1_656 n
Sr3 Sr3 O23 42.08(20) 1_554 1_555 n
Sr3 Sr3 O23 137.92(20) 1_554 1_556 n
Sr3 Sr3 O11 47.32(10) 1_554 1_555 n
Sr3 Sr3 Sr3 90.0 1_556 2_655 n
Sr3 Sr3 Sr4 90.0 1_556 1_555 n
Sr3 Sr3 Mn1 126.04(7) 1_556 1_655 n
Sr3 Sr3 Mn1 53.96(7) 1_556 1_656 n
Sr3 Sr3 Mn3 123.98(12) 1_556 1_555 n
Sr3 Sr3 Mn3 56.02(12) 1_556 1_556 n
Sr3 Sr3 Mn3 124.31(13) 1_556 2_655 n
Sr3 Sr3 Mn3 55.69(13) 1_556 2_656 n
Sr3 Sr3 Mn2 125.90(14) 1_556 1_555 n
Sr3 Sr3 Mn2 54.10(14) 1_556 1_556 n
Sr3 Sr3 O1 90.0 1_556 1_655 n
Sr3 Sr3 O3 90.0 1_556 1_555 n
Sr3 Sr3 O3 90.0 1_556 2_655 n
Sr3 Sr3 O2 90.0 1_556 1_555 n
Sr3 Sr3 O13 136.31(22) 1_556 2_655 n
Sr3 Sr3 O13 43.69(22) 1_556 2_656 n
Sr3 Sr3 O12 134.24(21) 1_556 1_655 n
Sr3 Sr3 O12 45.76(21) 1_556 1_656 n
Sr3 Sr3 O23 137.92(20) 1_556 1_555 n
Sr3 Sr3 O23 42.08(20) 1_556 1_556 n
Sr3 Sr3 O11 132.68(10) 1_556 1_555 n
Sr3 Sr3 Sr4 86.58(22) 2_655 1_555 n
Sr3 Sr3 Mn1 123.91(20) 2_655 1_655 n
Sr3 Sr3 Mn1 123.91(20) 2_655 1_656 n
Sr3 Sr3 Mn3 52.18(22) 2_655 1_555 n
Sr3 Sr3 Mn3 52.18(22) 2_655 1_556 n
Sr3 Sr3 Mn3 52.81(22) 2_655 2_655 n
Sr3 Sr3 Mn3 52.81(22) 2_655 2_656 n
Sr3 Sr3 Mn2 124.12(28) 2_655 1_555 n
Sr3 Sr3 Mn2 124.12(28) 2_655 1_556 n
Sr3 Sr3 O1 133.63(30) 2_655 1_655 n
Sr3 Sr3 O3 38.51(27) 2_655 1_555 n
Sr3 Sr3 O3 38.65(23) 2_655 2_655 n
Sr3 Sr3 O2 132.1(4) 2_655 1_555 n
Sr3 Sr3 O13 87.34(35) 2_655 2_655 n
Sr3 Sr3 O13 87.34(35) 2_655 2_656 n
Sr3 Sr3 O12 135.75(21) 2_655 1_655 n
Sr3 Sr3 O12 135.75(21) 2_655 1_656 n
Sr3 Sr3 O23 86.00(33) 2_655 1_555 n
Sr3 Sr3 O23 86.00(33) 2_655 1_556 n
Sr3 Sr3 O11 42.68(10) 2_655 1_555 n
Sr4 Sr3 Mn1 128.13(17) 1_555 1_655 n
Sr4 Sr3 Mn1 128.13(17) 1_555 1_656 n
Sr4 Sr3 Mn3 53.58(19) 1_555 1_555 n
Sr4 Sr3 Mn3 53.58(19) 1_555 1_556 n
Sr4 Sr3 Mn3 121.73(25) 1_555 2_655 n
Sr4 Sr3 Mn3 121.73(25) 1_555 2_656 n
Sr4 Sr3 Mn2 56.64(24) 1_555 1_555 n
Sr4 Sr3 Mn2 56.64(24) 1_555 1_556 n
Sr4 Sr3 O1 139.78(27) 1_555 1_655 n
Sr4 Sr3 O3 48.07(26) 1_555 1_555 n
Sr4 Sr3 O3 125.23(28) 1_555 2_655 n
Sr4 Sr3 O2 45.52(28) 1_555 1_555 n
Sr4 Sr3 O13 133.25(22) 1_555 2_655 n
Sr4 Sr3 O13 133.25(22) 1_555 2_656 n
Sr4 Sr3 O12 92.88(27) 1_555 1_655 n
Sr4 Sr3 O12 92.88(27) 1_555 1_656 n
Sr4 Sr3 O23 47.97(20) 1_555 1_555 n
Sr4 Sr3 O23 47.97(20) 1_555 1_556 n
Sr4 Sr3 O11 87.49(17) 1_555 1_555 n
Mn1 Sr3 Mn1 72.08(15) 1_655 1_656 n
Mn1 Sr3 Mn3 109.87(10) 1_655 1_555 n
Mn1 Sr3 Mn3 176.09(27) 1_655 1_556 n
Mn1 Sr3 Mn3 71.10(20) 1_655 2_655 n
Mn1 Sr3 Mn3 109.84(26) 1_655 2_656 n
Mn1 Sr3 Mn2 71.58(18) 1_655 1_555 n
Mn1 Sr3 Mn2 111.96(26) 1_655 1_556 n
Mn1 Sr3 O1 36.04(7) 1_655 1_655 n
Mn1 Sr3 O3 143.23(10) 1_655 1_555 n
Mn1 Sr3 O3 94.03(21) 1_655 2_655 n
Mn1 Sr3 O2 93.45(25) 1_655 1_555 n
Mn1 Sr3 O13 36.59(27) 1_655 2_655 n
Mn1 Sr3 O13 92.75(31) 1_655 2_656 n
Mn1 Sr3 O12 35.45(20) 1_655 1_655 n
Mn1 Sr3 O12 90.37(29) 1_655 1_656 n
Mn1 Sr3 O23 89.56(20) 1_655 1_555 n
Mn1 Sr3 O23 150.0(4) 1_655 1_556 n
Mn1 Sr3 O11 90.65(8) 1_655 1_555 n
Mn1 Sr3 Mn3 176.09(27) 1_656 1_555 n
Mn1 Sr3 Mn3 109.87(10) 1_656 1_556 n
Mn1 Sr3 Mn3 109.84(26) 1_656 2_655 n
Mn1 Sr3 Mn3 71.10(20) 1_656 2_656 n
Mn1 Sr3 Mn2 111.96(26) 1_656 1_555 n
Mn1 Sr3 Mn2 71.58(18) 1_656 1_556 n
Mn1 Sr3 O1 36.04(7) 1_656 1_655 n
Mn1 Sr3 O3 143.23(10) 1_656 1_555 n
Mn1 Sr3 O3 94.03(21) 1_656 2_655 n
Mn1 Sr3 O2 93.45(25) 1_656 1_555 n
Mn1 Sr3 O13 92.75(31) 1_656 2_655 n
Mn1 Sr3 O13 36.59(27) 1_656 2_656 n
Mn1 Sr3 O12 90.37(29) 1_656 1_655 n
Mn1 Sr3 O12 35.45(20) 1_656 1_656 n
Mn1 Sr3 O23 150.0(4) 1_656 1_555 n
Mn1 Sr3 O23 89.56(20) 1_656 1_556 n
Mn1 Sr3 O11 144.00(24) 1_656 1_555 n
Mn3 Sr3 Mn3 67.96(25) 1_555 1_556 n
Mn3 Sr3 Mn3 68.19(31) 1_555 2_655 n
Mn3 Sr3 Mn3 104.99(24) 1_555 2_656 n
Mn3 Sr3 Mn2 71.95(25) 1_555 1_555 n
Mn3 Sr3 Mn2 110.22(33) 1_555 1_556 n
Mn3 Sr3 O1 145.80(12) 1_555 1_655 n
Mn3 Sr3 O3 34.17(13) 1_555 1_555 n
Mn3 Sr3 O3 82.51(29) 1_555 2_655 n
Mn3 Sr3 O2 89.83(31) 1_555 1_555 n
Mn3 Sr3 O13 87.25(26) 1_555 2_655 n
Mn3 Sr3 O13 139.5(4) 1_555 2_656 n
Mn3 Sr3 O12 93.06(23) 1_555 1_655 n
Mn3 Sr3 O12 146.45(35) 1_555 1_656 n
Mn3 Sr3 O23 33.93(31) 1_555 1_555 n
Mn3 Sr3 O23 90.00(30) 1_555 1_556 n
Mn3 Sr3 O11 33.93(18) 1_555 1_555 n
Mn3 Sr3 Mn3 104.99(24) 1_556 2_655 n
Mn3 Sr3 Mn3 68.19(31) 1_556 2_656 n
Mn3 Sr3 Mn2 110.22(33) 1_556 1_555 n
Mn3 Sr3 Mn2 71.95(25) 1_556 1_556 n
Mn3 Sr3 O1 145.80(12) 1_556 1_655 n
Mn3 Sr3 O3 34.17(13) 1_556 1_555 n
Mn3 Sr3 O3 82.51(29) 1_556 2_655 n
Mn3 Sr3 O2 89.83(31) 1_556 1_555 n
Mn3 Sr3 O13 139.5(4) 1_556 2_655 n
Mn3 Sr3 O13 87.25(26) 1_556 2_656 n
Mn3 Sr3 O12 146.45(35) 1_556 1_655 n
Mn3 Sr3 O12 93.06(23) 1_556 1_656 n
Mn3 Sr3 O23 90.00(30) 1_556 1_555 n
Mn3 Sr3 O23 33.93(31) 1_556 1_556 n
Mn3 Sr3 O11 85.87(23) 1_556 1_555 n
Mn3 Sr3 Mn3 68.63(26) 2_655 2_656 n
Mn3 Sr3 Mn2 109.72(19) 2_655 1_555 n
Mn3 Sr3 Mn2 176.94(30) 2_655 1_556 n
Mn3 Sr3 O1 90.55(25) 2_655 1_655 n
Mn3 Sr3 O3 82.97(33) 2_655 1_555 n
Mn3 Sr3 O3 34.55(14) 2_655 2_655 n
Mn3 Sr3 O2 145.38(13) 2_655 1_555 n
Mn3 Sr3 O13 34.55(31) 2_655 2_655 n
Mn3 Sr3 O13 89.52(33) 2_655 2_656 n
Mn3 Sr3 O12 92.03(24) 2_655 1_655 n
Mn3 Sr3 O12 145.3(4) 2_655 1_656 n
Mn3 Sr3 O23 85.10(27) 2_655 1_555 n
Mn3 Sr3 O23 138.7(4) 2_655 1_556 n
Mn3 Sr3 O11 34.26(18) 2_655 1_555 n
Mn3 Sr3 Mn2 176.94(30) 2_656 1_555 n
Mn3 Sr3 Mn2 109.72(19) 2_656 1_556 n
Mn3 Sr3 O1 90.55(25) 2_656 1_655 n
Mn3 Sr3 O3 82.97(33) 2_656 1_555 n
Mn3 Sr3 O3 34.55(14) 2_656 2_655 n
Mn3 Sr3 O2 145.38(13) 2_656 1_555 n
Mn3 Sr3 O13 89.52(33) 2_656 2_655 n
Mn3 Sr3 O13 34.55(31) 2_656 2_656 n
Mn3 Sr3 O12 145.3(4) 2_656 1_655 n
Mn3 Sr3 O12 92.03(24) 2_656 1_656 n
Mn3 Sr3 O23 138.7(4) 2_656 1_555 n
Mn3 Sr3 O23 85.10(27) 2_656 1_556 n
Mn3 Sr3 O11 86.43(23) 2_656 1_555 n
Mn2 Sr3 Mn2 71.80(28) 1_555 1_556 n
Mn2 Sr3 O1 92.05(24) 1_555 1_655 n
Mn2 Sr3 O3 94.31(33) 1_555 1_555 n
Mn2 Sr3 O3 143.43(16) 1_555 2_655 n
Mn2 Sr3 O2 35.93(14) 1_555 1_555 n
Mn2 Sr3 O13 90.27(27) 1_555 2_655 n
Mn2 Sr3 O13 148.5(4) 1_555 2_656 n
Mn2 Sr3 O12 36.24(26) 1_555 1_655 n
Mn2 Sr3 O12 90.67(30) 1_555 1_656 n
Mn2 Sr3 O23 38.23(33) 1_555 1_555 n
Mn2 Sr3 O23 94.87(32) 1_555 1_556 n
Mn2 Sr3 O11 90.86(18) 1_555 1_555 n
Mn2 Sr3 O1 92.05(24) 1_556 1_655 n
Mn2 Sr3 O3 94.31(33) 1_556 1_555 n
Mn2 Sr3 O3 143.43(16) 1_556 2_655 n
Mn2 Sr3 O2 35.93(14) 1_556 1_555 n
Mn2 Sr3 O13 148.5(4) 1_556 2_655 n
Mn2 Sr3 O13 90.27(27) 1_556 2_656 n
Mn2 Sr3 O12 90.67(30) 1_556 1_655 n
Mn2 Sr3 O12 36.24(26) 1_556 1_656 n
Mn2 Sr3 O23 94.87(32) 1_556 1_555 n
Mn2 Sr3 O23 38.23(33) 1_556 1_556 n
Mn2 Sr3 O11 144.09(31) 1_556 1_555 n
O1 Sr3 O3 172.1(4) 1_655 1_555 n
O1 Sr3 O3 94.99(27) 1_655 2_655 n
O1 Sr3 O2 94.27(32) 1_655 1_555 n
O1 Sr3 O13 62.17(28) 1_655 2_655 n
O1 Sr3 O13 62.17(28) 1_655 2_656 n
O1 Sr3 O12 60.02(24) 1_655 1_655 n
O1 Sr3 O12 60.02(24) 1_655 1_656 n
O1 Sr3 O23 122.05(28) 1_655 1_555 n
O1 Sr3 O23 122.05(28) 1_655 1_556 n
O1 Sr3 O11 120.49(18) 1_655 1_555 n
O3 Sr3 O3 77.2(4) 1_555 2_655 n
O3 Sr3 O2 93.6(4) 1_555 1_555 n
O3 Sr3 O13 113.1(4) 1_555 2_655 n
O3 Sr3 O13 113.1(4) 1_555 2_656 n
O3 Sr3 O12 124.41(27) 1_555 1_655 n
O3 Sr3 O12 124.41(27) 1_555 1_656 n
O3 Sr3 O23 61.99(31) 1_555 1_555 n
O3 Sr3 O23 61.99(31) 1_555 1_556 n
O3 Sr3 O11 54.88(19) 1_555 1_555 n
O3 Sr3 O2 170.7(4) 2_655 1_555 n
O3 Sr3 O13 62.18(32) 2_655 2_655 n
O3 Sr3 O13 62.18(32) 2_655 2_656 n
O3 Sr3 O12 123.70(27) 2_655 1_655 n
O3 Sr3 O12 123.70(27) 2_655 1_656 n
O3 Sr3 O23 111.20(33) 2_655 1_555 n
O3 Sr3 O23 111.20(33) 2_655 1_556 n
O3 Sr3 O11 54.96(16) 2_655 1_555 n
O2 Sr3 O13 122.9(4) 1_555 2_655 n
O2 Sr3 O13 122.9(4) 1_555 2_656 n
O2 Sr3 O12 61.66(28) 1_555 1_655 n
O2 Sr3 O12 61.66(28) 1_555 1_656 n
O2 Sr3 O23 63.40(30) 1_555 1_555 n
O2 Sr3 O23 63.40(30) 1_555 1_556 n
O2 Sr3 O11 119.53(22) 1_555 1_555 n
O13 Sr3 O13 92.6(4) 2_655 2_656 n
O13 Sr3 O12 61.55(34) 2_655 1_655 n
O13 Sr3 O12 122.2(5) 2_655 1_656 n
O13 Sr3 O23 85.38(23) 2_655 1_555 n
O13 Sr3 O23 173.1(5) 2_655 1_556 n
O13 Sr3 O11 58.38(24) 2_655 1_555 n
O13 Sr3 O12 122.2(5) 2_656 1_655 n
O13 Sr3 O12 61.55(34) 2_656 1_656 n
O13 Sr3 O23 173.1(5) 2_656 1_555 n
O13 Sr3 O23 85.38(23) 2_656 1_556 n
O13 Sr3 O11 117.1(4) 2_656 1_555 n
O12 Sr3 O12 88.5(4) 1_655 1_656 n
O12 Sr3 O23 62.43(28) 1_655 1_555 n
O12 Sr3 O23 125.0(4) 1_655 1_556 n
O12 Sr3 O11 93.08(15) 1_655 1_555 n
O12 Sr3 O23 125.0(4) 1_656 1_555 n
O12 Sr3 O23 62.43(28) 1_656 1_556 n
O12 Sr3 O11 178.37(30) 1_656 1_555 n
O23 Sr3 O23 95.8(4) 1_555 1_556 n
O23 Sr3 O11 56.33(25) 1_555 1_555 n
O23 Sr3 O11 116.9(4) 1_556 1_555 n
Sr2 Sr4 Sr3 96.50(20) 1_555 1_555 n
Sr2 Sr4 Sr4 90.0 1_555 1_554 n
Sr2 Sr4 Sr4 90.0 1_555 1_556 n
Sr2 Sr4 Sr4 87.33(26) 1_555 2_665 n
Sr2 Sr4 Sr1 173.70(19) 1_555 1_655 n
Sr2 Sr4 Mn3 56.28(23) 1_555 1_555 n
Sr2 Sr4 Mn3 56.28(23) 1_555 1_556 n
Sr2 Sr4 Mn2 130.26(22) 1_555 1_555 n
Sr2 Sr4 Mn2 130.26(22) 1_555 1_556 n
Sr2 Sr4 Mn4 122.05(26) 1_555 2_665 n
Sr2 Sr4 Mn4 122.05(26) 1_555 2_666 n
Sr2 Sr4 O3 50.42(24) 1_555 1_555 n
Sr2 Sr4 O2 141.68(30) 1_555 1_555 n
Sr2 Sr4 O4 47.70(27) 1_555 1_555 n
Sr2 Sr4 O4 126.86(30) 1_555 2_665 n
Sr2 Sr4 O23 93.03(29) 1_555 1_555 n
Sr2 Sr4 O23 93.03(29) 1_555 1_556 n
Sr2 Sr4 O34 46.68(23) 1_555 1_555 n
Sr2 Sr4 O34 46.68(23) 1_555 1_556 n
Sr2 Sr4 O42 132.18(21) 1_555 1_555 n
Sr2 Sr4 O42 132.18(21) 1_555 1_556 n
Sr2 Sr4 O44 88.02(20) 1_555 1_555 n
Sr2 Sr4 O44 88.02(20) 1_555 1_556 n
Sr3 Sr4 Sr4 90.0 1_555 1_554 n
Sr3 Sr4 Sr4 90.0 1_555 1_556 n
Sr3 Sr4 Sr4 176.16(33) 1_555 2_665 n
Sr3 Sr4 Sr1 89.79(17) 1_555 1_655 n
Sr3 Sr4 Mn3 59.10(22) 1_555 1_555 n
Sr3 Sr4 Mn3 59.10(22) 1_555 1_556 n
Sr3 Sr4 Mn2 55.31(22) 1_555 1_555 n
Sr3 Sr4 Mn2 55.31(22) 1_555 1_556 n
Sr3 Sr4 Mn4 124.66(25) 1_555 2_665 n
Sr3 Sr4 Mn4 124.66(25) 1_555 2_666 n
Sr3 Sr4 O3 46.09(27) 1_555 1_555 n
Sr3 Sr4 O2 45.18(25) 1_555 1_555 n
Sr3 Sr4 O4 144.20(31) 1_555 1_555 n
Sr3 Sr4 O4 136.64(32) 1_555 2_665 n
Sr3 Sr4 O23 44.41(17) 1_555 1_555 n
Sr3 Sr4 O23 44.41(17) 1_555 1_556 n
Sr3 Sr4 O34 99.30(27) 1_555 1_555 n
Sr3 Sr4 O34 99.30(27) 1_555 1_556 n
Sr3 Sr4 O42 92.62(25) 1_555 1_555 n
Sr3 Sr4 O42 92.62(25) 1_555 1_556 n
Sr3 Sr4 O44 137.82(8) 1_555 1_555 n
Sr3 Sr4 O44 137.82(8) 1_555 1_556 n
Sr4 Sr4 Sr4 180.0 1_554 1_556 n
Sr4 Sr4 Sr4 90.0 1_554 2_665 n
Sr4 Sr4 Sr1 90.0 1_554 1_655 n
Sr4 Sr4 Mn3 53.41(13) 1_554 1_555 n
Sr4 Sr4 Mn3 126.59(13) 1_554 1_556 n
Sr4 Sr4 Mn2 54.74(14) 1_554 1_555 n
Sr4 Sr4 Mn2 125.26(14) 1_554 1_556 n
Sr4 Sr4 Mn4 55.68(12) 1_554 2_665 n
Sr4 Sr4 Mn4 124.32(12) 1_554 2_666 n
Sr4 Sr4 O3 90.0 1_554 1_555 n
Sr4 Sr4 O2 90.0 1_554 1_555 n
Sr4 Sr4 O4 90.0 1_554 1_555 n
Sr4 Sr4 O4 90.0 1_554 2_665 n
Sr4 Sr4 O23 45.64(17) 1_554 1_555 n
Sr4 Sr4 O23 134.36(17) 1_554 1_556 n
Sr4 Sr4 O34 43.73(22) 1_554 1_555 n
Sr4 Sr4 O34 136.27(22) 1_554 1_556 n
Sr4 Sr4 O42 43.04(21) 1_554 1_555 n
Sr4 Sr4 O42 136.96(21) 1_554 1_556 n
Sr4 Sr4 O44 47.97(8) 1_554 1_555 n
Sr4 Sr4 O44 132.03(8) 1_554 1_556 n
Sr4 Sr4 Sr4 90.0 1_556 2_665 n
Sr4 Sr4 Sr1 90.0 1_556 1_655 n
Sr4 Sr4 Mn3 126.59(13) 1_556 1_555 n
Sr4 Sr4 Mn3 53.41(13) 1_556 1_556 n
Sr4 Sr4 Mn2 125.26(14) 1_556 1_555 n
Sr4 Sr4 Mn2 54.74(14) 1_556 1_556 n
Sr4 Sr4 Mn4 124.32(12) 1_556 2_665 n
Sr4 Sr4 Mn4 55.68(12) 1_556 2_666 n
Sr4 Sr4 O3 90.0 1_556 1_555 n
Sr4 Sr4 O2 90.0 1_556 1_555 n
Sr4 Sr4 O4 90.0 1_556 1_555 n
Sr4 Sr4 O4 90.0 1_556 2_665 n
Sr4 Sr4 O23 134.36(17) 1_556 1_555 n
Sr4 Sr4 O23 45.64(17) 1_556 1_556 n
Sr4 Sr4 O34 136.27(22) 1_556 1_555 n
Sr4 Sr4 O34 43.73(22) 1_556 1_556 n
Sr4 Sr4 O42 136.96(21) 1_556 1_555 n
Sr4 Sr4 O42 43.04(21) 1_556 1_556 n
Sr4 Sr4 O44 132.03(8) 1_556 1_555 n
Sr4 Sr4 O44 47.97(8) 1_556 1_556 n
Sr4 Sr4 Sr1 86.37(21) 2_665 1_655 n
Sr4 Sr4 Mn3 123.62(29) 2_665 1_555 n
Sr4 Sr4 Mn3 123.62(29) 2_665 1_556 n
Sr4 Sr4 Mn2 121.91(24) 2_665 1_555 n
Sr4 Sr4 Mn2 121.91(24) 2_665 1_556 n
Sr4 Sr4 Mn4 52.59(20) 2_665 2_665 n
Sr4 Sr4 Mn4 52.59(20) 2_665 2_666 n
Sr4 Sr4 O3 137.8(4) 2_665 1_555 n
Sr4 Sr4 O2 130.98(33) 2_665 1_555 n
Sr4 Sr4 O4 39.63(24) 2_665 1_555 n
Sr4 Sr4 O4 39.52(22) 2_665 2_665 n
Sr4 Sr4 O23 135.62(18) 2_665 1_555 n
Sr4 Sr4 O23 135.62(18) 2_665 1_556 n
Sr4 Sr4 O34 83.32(27) 2_665 1_555 n
Sr4 Sr4 O34 83.32(27) 2_665 1_556 n
Sr4 Sr4 O42 84.77(27) 2_665 1_555 n
Sr4 Sr4 O42 84.77(27) 2_665 1_556 n
Sr4 Sr4 O44 42.03(8) 2_665 1_555 n
Sr4 Sr4 O44 42.03(8) 2_665 1_556 n
Sr1 Sr4 Mn3 127.98(23) 1_655 1_555 n
Sr1 Sr4 Mn3 127.98(23) 1_655 1_556 n
Sr1 Sr4 Mn2 54.01(20) 1_655 1_555 n
Sr1 Sr4 Mn2 54.01(20) 1_655 1_556 n
Sr1 Sr4 Mn4 53.36(21) 1_655 2_665 n
Sr1 Sr4 Mn4 53.36(21) 1_655 2_666 n
Sr1 Sr4 O3 135.88(30) 1_655 1_555 n
Sr1 Sr4 O2 44.61(21) 1_655 1_555 n
Sr1 Sr4 O4 126.00(24) 1_655 1_555 n
Sr1 Sr4 O4 46.85(23) 1_655 2_665 n
Sr1 Sr4 O23 91.47(31) 1_655 1_555 n
Sr1 Sr4 O23 91.47(31) 1_655 1_556 n
Sr1 Sr4 O34 132.27(23) 1_655 1_555 n
Sr1 Sr4 O34 132.27(23) 1_655 1_556 n
Sr1 Sr4 O42 47.09(21) 1_655 1_555 n
Sr1 Sr4 O42 47.09(21) 1_655 1_556 n
Sr1 Sr4 O44 87.30(16) 1_655 1_555 n
Sr1 Sr4 O44 87.30(16) 1_655 1_556 n
Mn3 Sr4 Mn3 73.17(26) 1_555 1_556 n
Mn3 Sr4 Mn2 74.05(23) 1_555 1_555 n
Mn3 Sr4 Mn2 114.41(31) 1_555 1_556 n
Mn3 Sr4 Mn4 109.01(18) 1_555 2_665 n
Mn3 Sr4 Mn4 176.19(28) 1_555 2_666 n
Mn3 Sr4 O3 36.79(13) 1_555 1_555 n
Mn3 Sr4 O2 94.36(29) 1_555 1_555 n
Mn3 Sr4 O4 93.18(30) 1_555 1_555 n
Mn3 Sr4 O4 142.86(14) 1_555 2_665 n
Mn3 Sr4 O23 36.77(32) 1_555 1_555 n
Mn3 Sr4 O23 91.86(30) 1_555 1_556 n
Mn3 Sr4 O34 40.30(30) 1_555 1_555 n
Mn3 Sr4 O34 95.7(4) 1_555 1_556 n
Mn3 Sr4 O42 90.47(23) 1_555 1_555 n
Mn3 Sr4 O42 151.58(34) 1_555 1_556 n
Mn3 Sr4 O44 90.69(17) 1_555 1_555 n
Mn3 Sr4 O44 144.13(33) 1_555 1_556 n
Mn3 Sr4 Mn2 114.41(31) 1_556 1_555 n
Mn3 Sr4 Mn2 74.05(23) 1_556 1_556 n
Mn3 Sr4 Mn4 176.19(28) 1_556 2_665 n
Mn3 Sr4 Mn4 109.01(18) 1_556 2_666 n
Mn3 Sr4 O3 36.79(13) 1_556 1_555 n
Mn3 Sr4 O2 94.36(29) 1_556 1_555 n
Mn3 Sr4 O4 93.18(30) 1_556 1_555 n
Mn3 Sr4 O4 142.86(14) 1_556 2_665 n
Mn3 Sr4 O23 91.86(30) 1_556 1_555 n
Mn3 Sr4 O23 36.77(32) 1_556 1_556 n
Mn3 Sr4 O34 95.7(4) 1_556 1_555 n
Mn3 Sr4 O34 40.30(30) 1_556 1_556 n
Mn3 Sr4 O42 151.58(34) 1_556 1_555 n
Mn3 Sr4 O42 90.47(23) 1_556 1_556 n
Mn3 Sr4 O44 144.13(33) 1_556 1_555 n
Mn3 Sr4 O44 90.69(17) 1_556 1_556 n
Mn2 Sr4 Mn2 70.51(27) 1_555 1_556 n
Mn2 Sr4 Mn4 69.36(26) 1_555 2_665 n
Mn2 Sr4 Mn4 107.36(31) 1_555 2_666 n
Mn2 Sr4 O3 91.56(31) 1_555 1_555 n
Mn2 Sr4 O2 35.26(13) 1_555 1_555 n
Mn2 Sr4 O4 143.52(14) 1_555 1_555 n
Mn2 Sr4 O4 90.67(29) 1_555 2_665 n
Mn2 Sr4 O23 37.48(33) 1_555 1_555 n
Mn2 Sr4 O23 90.78(31) 1_555 1_556 n
Mn2 Sr4 O34 93.92(20) 1_555 1_555 n
Mn2 Sr4 O34 154.51(33) 1_555 1_556 n
Mn2 Sr4 O42 37.38(29) 1_555 1_555 n
Mn2 Sr4 O42 92.81(31) 1_555 1_556 n
Mn2 Sr4 O44 90.35(15) 1_555 1_555 n
Mn2 Sr4 O44 141.18(29) 1_555 1_556 n
Mn2 Sr4 Mn4 107.36(31) 1_556 2_665 n
Mn2 Sr4 Mn4 69.36(26) 1_556 2_666 n
Mn2 Sr4 O3 91.56(31) 1_556 1_555 n
Mn2 Sr4 O2 35.26(13) 1_556 1_555 n
Mn2 Sr4 O4 143.52(14) 1_556 1_555 n
Mn2 Sr4 O4 90.67(29) 1_556 2_665 n
Mn2 Sr4 O23 90.78(31) 1_556 1_555 n
Mn2 Sr4 O23 37.48(33) 1_556 1_556 n
Mn2 Sr4 O34 154.51(33) 1_556 1_555 n
Mn2 Sr4 O34 93.92(20) 1_556 1_556 n
Mn2 Sr4 O42 92.81(31) 1_556 1_555 n
Mn2 Sr4 O42 37.38(29) 1_556 1_556 n
Mn2 Sr4 O44 141.18(29) 1_556 1_555 n
Mn2 Sr4 O44 90.35(15) 1_556 1_556 n
Mn4 Sr4 Mn4 68.64(25) 2_665 2_666 n
Mn4 Sr4 O3 145.68(12) 2_665 1_555 n
Mn4 Sr4 O2 88.63(28) 2_665 1_555 n
Mn4 Sr4 O4 83.63(25) 2_665 1_555 n
Mn4 Sr4 O4 34.44(12) 2_665 2_665 n
Mn4 Sr4 O23 91.66(25) 2_665 1_555 n
Mn4 Sr4 O23 144.8(4) 2_665 1_556 n
Mn4 Sr4 O34 84.44(25) 2_665 1_555 n
Mn4 Sr4 O34 135.89(34) 2_665 1_556 n
Mn4 Sr4 O42 32.23(24) 2_665 1_555 n
Mn4 Sr4 O42 88.75(30) 2_665 1_556 n
Mn4 Sr4 O44 34.03(19) 2_665 1_555 n
Mn4 Sr4 O44 85.77(20) 2_665 1_556 n
Mn4 Sr4 O3 145.68(12) 2_666 1_555 n
Mn4 Sr4 O2 88.63(28) 2_666 1_555 n
Mn4 Sr4 O4 83.63(25) 2_666 1_555 n
Mn4 Sr4 O4 34.44(12) 2_666 2_665 n
Mn4 Sr4 O23 144.8(4) 2_666 1_555 n
Mn4 Sr4 O23 91.66(25) 2_666 1_556 n
Mn4 Sr4 O34 135.89(34) 2_666 1_555 n
Mn4 Sr4 O34 84.44(25) 2_666 1_556 n
Mn4 Sr4 O42 88.75(30) 2_666 1_555 n
Mn4 Sr4 O42 32.23(24) 2_666 1_556 n
Mn4 Sr4 O44 85.77(20) 2_666 1_555 n
Mn4 Sr4 O44 34.03(19) 2_666 1_556 n
O3 Sr4 O2 91.27(32) 1_555 1_555 n
O3 Sr4 O4 98.1(4) 1_555 1_555 n
O3 Sr4 O4 177.3(4) 1_555 2_665 n
O3 Sr4 O23 58.95(29) 1_555 1_555 n
O3 Sr4 O23 58.95(29) 1_555 1_556 n
O3 Sr4 O34 68.15(29) 1_555 1_555 n
O3 Sr4 O34 68.15(29) 1_555 1_556 n
O3 Sr4 O42 121.49(26) 1_555 1_555 n
O3 Sr4 O42 121.49(26) 1_555 1_556 n
O3 Sr4 O44 123.35(23) 1_555 1_555 n
O3 Sr4 O44 123.35(23) 1_555 1_556 n
O2 Sr4 O4 170.61(33) 1_555 1_555 n
O2 Sr4 O4 91.46(31) 1_555 2_665 n
O2 Sr4 O23 61.09(30) 1_555 1_555 n
O2 Sr4 O23 61.09(30) 1_555 1_556 n
O2 Sr4 O34 126.20(25) 1_555 1_555 n
O2 Sr4 O34 126.20(25) 1_555 1_556 n
O2 Sr4 O42 63.20(26) 1_555 1_555 n
O2 Sr4 O42 63.20(26) 1_555 1_556 n
O2 Sr4 O44 119.15(21) 1_555 1_555 n
O2 Sr4 O44 119.15(21) 1_555 1_556 n
O4 Sr4 O4 79.15(34) 1_555 2_665 n
O4 Sr4 O23 124.26(29) 1_555 1_555 n
O4 Sr4 O23 124.26(29) 1_555 1_556 n
O4 Sr4 O34 58.39(25) 1_555 1_555 n
O4 Sr4 O34 58.39(25) 1_555 1_556 n
O4 Sr4 O42 111.18(27) 1_555 1_555 n
O4 Sr4 O42 111.18(27) 1_555 1_556 n
O4 Sr4 O44 55.11(15) 1_555 1_555 n
O4 Sr4 O44 55.11(15) 1_555 1_556 n
O4 Sr4 O23 122.60(32) 2_665 1_555 n
O4 Sr4 O23 122.60(32) 2_665 1_556 n
O4 Sr4 O34 110.12(29) 2_665 1_555 n
O4 Sr4 O34 110.12(29) 2_665 1_556 n
O4 Sr4 O42 59.95(27) 2_665 1_555 n
O4 Sr4 O42 59.95(27) 2_665 1_556 n
O4 Sr4 O44 55.04(15) 2_665 1_555 n
O4 Sr4 O44 55.04(15) 2_665 1_556 n
O23 Sr4 O23 88.72(35) 1_555 1_556 n
O23 Sr4 O34 65.87(28) 1_555 1_555 n
O23 Sr4 O34 127.0(4) 1_555 1_556 n
O23 Sr4 O42 62.67(30) 1_555 1_555 n
O23 Sr4 O42 124.3(4) 1_555 1_556 n
O23 Sr4 O44 93.59(14) 1_555 1_555 n
O23 Sr4 O44 177.40(28) 1_555 1_556 n
O23 Sr4 O34 127.0(4) 1_556 1_555 n
O23 Sr4 O34 65.87(28) 1_556 1_556 n
O23 Sr4 O42 124.3(4) 1_556 1_555 n
O23 Sr4 O42 62.67(30) 1_556 1_556 n
O23 Sr4 O44 177.40(28) 1_556 1_555 n
O23 Sr4 O44 93.59(14) 1_556 1_556 n
O34 Sr4 O34 92.5(4) 1_555 1_556 n
O34 Sr4 O42 85.54(23) 1_555 1_555 n
O34 Sr4 O42 168.1(4) 1_555 1_556 n
O34 Sr4 O44 55.24(21) 1_555 1_555 n
O34 Sr4 O44 113.42(31) 1_555 1_556 n
O34 Sr4 O42 168.1(4) 1_556 1_555 n
O34 Sr4 O42 85.54(23) 1_556 1_556 n
O34 Sr4 O44 113.42(31) 1_556 1_555 n
O34 Sr4 O44 55.24(21) 1_556 1_556 n
O42 Sr4 O42 93.9(4) 1_555 1_556 n
O42 Sr4 O44 56.15(20) 1_555 1_555 n
O42 Sr4 O44 114.94(31) 1_555 1_556 n
O42 Sr4 O44 114.94(31) 1_556 1_555 n
O42 Sr4 O44 56.15(20) 1_556 1_556 n
O44 Sr4 O44 84.07(16) 1_555 1_556 n
Sr2 Sr1 Sr2 180.0 1_555 2_565 n
Sr2 Sr1 Sr4 88.12(16) 1_555 1_455 n
Sr2 Sr1 Sr4 91.88(16) 1_555 2_665 n
Sr2 Sr1 Sr1 90.0 1_555 1_554 n
Sr2 Sr1 Sr1 90.0 1_555 1_556 n
Sr2 Sr1 Mn2 54.23(20) 1_555 1_455 n
Sr2 Sr1 Mn2 54.23(20) 1_555 1_456 n
Sr2 Sr1 Mn2 125.77(20) 1_555 2_665 n
Sr2 Sr1 Mn2 125.77(20) 1_555 2_666 n
Sr2 Sr1 Mn4 55.54(19) 1_555 1_555 n
Sr2 Sr1 Mn4 55.54(19) 1_555 1_556 n
Sr2 Sr1 Mn4 124.46(19) 1_555 2_565 n
Sr2 Sr1 Mn4 124.46(19) 1_555 2_566 n
Sr2 Sr1 O2 46.02(26) 1_555 1_455 n
Sr2 Sr1 O2 133.98(26) 1_555 2_665 n
Sr2 Sr1 O4 47.09(24) 1_555 1_555 n
Sr2 Sr1 O4 132.91(24) 1_555 2_565 n
Sr2 Sr1 O24 45.85(14) 1_555 1_555 n
Sr2 Sr1 O24 45.85(14) 1_555 1_556 n
Sr2 Sr1 O24 134.15(14) 1_555 2_565 n
Sr2 Sr1 O24 134.15(14) 1_555 2_566 n
Sr2 Sr1 O42 91.12(19) 1_555 1_455 n
Sr2 Sr1 O42 91.12(19) 1_555 1_456 n
Sr2 Sr1 O42 88.88(19) 1_555 2_665 n
Sr2 Sr1 Sr4 91.88(16) 2_565 1_455 n
Sr2 Sr1 Sr4 88.12(16) 2_565 2_665 n
Sr2 Sr1 Sr1 90.0 2_565 1_554 n
Sr2 Sr1 Sr1 90.0 2_565 1_556 n
Sr2 Sr1 Mn2 125.77(20) 2_565 1_455 n
Sr2 Sr1 Mn2 125.77(20) 2_565 1_456 n
Sr2 Sr1 Mn2 54.23(20) 2_565 2_665 n
Sr2 Sr1 Mn2 54.23(20) 2_565 2_666 n
Sr2 Sr1 Mn4 124.46(19) 2_565 1_555 n
Sr2 Sr1 Mn4 124.46(19) 2_565 1_556 n
Sr2 Sr1 Mn4 55.54(19) 2_565 2_565 n
Sr2 Sr1 Mn4 55.54(19) 2_565 2_566 n
Sr2 Sr1 O2 133.98(26) 2_565 1_455 n
Sr2 Sr1 O2 46.02(26) 2_565 2_665 n
Sr2 Sr1 O4 132.91(24) 2_565 1_555 n
Sr2 Sr1 O4 47.09(24) 2_565 2_565 n
Sr2 Sr1 O24 134.15(14) 2_565 1_555 n
Sr2 Sr1 O24 134.15(14) 2_565 1_556 n
Sr2 Sr1 O24 45.85(14) 2_565 2_565 n
Sr2 Sr1 O24 45.85(14) 2_565 2_566 n
Sr2 Sr1 O42 88.88(19) 2_565 1_455 n
Sr2 Sr1 O42 88.88(19) 2_565 1_456 n
Sr2 Sr1 O42 91.12(19) 2_565 2_665 n
Sr4 Sr1 Sr4 179.9657 1_455 2_665 n
Sr4 Sr1 Sr1 90.0 1_455 1_554 n
Sr4 Sr1 Sr1 90.0 1_455 1_556 n
Sr4 Sr1 Mn2 53.79(19) 1_455 1_455 n
Sr4 Sr1 Mn2 53.79(19) 1_455 1_456 n
Sr4 Sr1 Mn2 126.21(19) 1_455 2_665 n
Sr4 Sr1 Mn2 126.21(19) 1_455 2_666 n
Sr4 Sr1 Mn4 124.71(19) 1_455 1_555 n
Sr4 Sr1 Mn4 124.71(19) 1_455 1_556 n
Sr4 Sr1 Mn4 55.29(19) 1_455 2_565 n
Sr4 Sr1 Mn4 55.29(19) 1_455 2_566 n
Sr4 Sr1 O2 42.09(22) 1_455 1_455 n
Sr4 Sr1 O2 137.91(22) 1_455 2_665 n
Sr4 Sr1 O4 135.21(24) 1_455 1_555 n
Sr4 Sr1 O4 44.79(24) 1_455 2_565 n
Sr4 Sr1 O24 88.04(24) 1_455 1_555 n
Sr4 Sr1 O24 88.04(24) 1_455 1_556 n
Sr4 Sr1 O24 91.96(24) 1_455 2_565 n
Sr4 Sr1 O24 91.96(24) 1_455 2_566 n
Sr4 Sr1 O42 42.01(13) 1_455 1_455 n
Sr4 Sr1 O42 42.01(13) 1_455 1_456 n
Sr4 Sr1 O42 137.99(13) 1_455 2_665 n
Sr4 Sr1 Sr1 90.0 2_665 1_554 n
Sr4 Sr1 Sr1 90.0 2_665 1_556 n
Sr4 Sr1 Mn2 126.21(19) 2_665 1_455 n
Sr4 Sr1 Mn2 126.21(19) 2_665 1_456 n
Sr4 Sr1 Mn2 53.79(19) 2_665 2_665 n
Sr4 Sr1 Mn2 53.79(19) 2_665 2_666 n
Sr4 Sr1 Mn4 55.29(19) 2_665 1_555 n
Sr4 Sr1 Mn4 55.29(19) 2_665 1_556 n
Sr4 Sr1 Mn4 124.71(19) 2_665 2_565 n
Sr4 Sr1 Mn4 124.71(19) 2_665 2_566 n
Sr4 Sr1 O2 137.91(22) 2_665 1_455 n
Sr4 Sr1 O2 42.09(22) 2_665 2_665 n
Sr4 Sr1 O4 44.79(24) 2_665 1_555 n
Sr4 Sr1 O4 135.21(24) 2_665 2_565 n
Sr4 Sr1 O24 91.96(24) 2_665 1_555 n
Sr4 Sr1 O24 91.96(24) 2_665 1_556 n
Sr4 Sr1 O24 88.04(24) 2_665 2_565 n
Sr4 Sr1 O24 88.04(24) 2_665 2_566 n
Sr4 Sr1 O42 137.99(13) 2_665 1_455 n
Sr4 Sr1 O42 137.99(13) 2_665 1_456 n
Sr4 Sr1 O42 42.01(13) 2_665 2_665 n
Sr1 Sr1 Sr1 180.0 1_554 1_556 n
Sr1 Sr1 Mn2 54.86(12) 1_554 1_455 n
Sr1 Sr1 Mn2 125.14(12) 1_554 1_456 n
Sr1 Sr1 Mn2 54.86(12) 1_554 2_665 n
Sr1 Sr1 Mn2 125.14(12) 1_554 2_666 n
Sr1 Sr1 Mn4 54.71(11) 1_554 1_555 n
Sr1 Sr1 Mn4 125.29(11) 1_554 1_556 n
Sr1 Sr1 Mn4 54.71(11) 1_554 2_565 n
Sr1 Sr1 Mn4 125.29(11) 1_554 2_566 n
Sr1 Sr1 O2 90.0 1_554 1_455 n
Sr1 Sr1 O2 90.0 1_554 2_665 n
Sr1 Sr1 O4 90.0 1_554 1_555 n
Sr1 Sr1 O4 90.0 1_554 2_565 n
Sr1 Sr1 O24 44.16(14) 1_554 1_555 n
Sr1 Sr1 O24 135.84(14) 1_554 1_556 n
Sr1 Sr1 O24 44.16(14) 1_554 2_565 n
Sr1 Sr1 O24 135.84(14) 1_554 2_566 n
Sr1 Sr1 O42 48.10(13) 1_554 1_455 n
Sr1 Sr1 O42 131.90(13) 1_554 1_456 n
Sr1 Sr1 O42 48.10(13) 1_554 2_665 n
Sr1 Sr1 Mn2 125.14(12) 1_556 1_455 n
Sr1 Sr1 Mn2 54.86(12) 1_556 1_456 n
Sr1 Sr1 Mn2 125.14(12) 1_556 2_665 n
Sr1 Sr1 Mn2 54.86(12) 1_556 2_666 n
Sr1 Sr1 Mn4 125.29(11) 1_556 1_555 n
Sr1 Sr1 Mn4 54.71(11) 1_556 1_556 n
Sr1 Sr1 Mn4 125.29(11) 1_556 2_565 n
Sr1 Sr1 Mn4 54.71(11) 1_556 2_566 n
Sr1 Sr1 O2 90.0 1_556 1_455 n
Sr1 Sr1 O2 90.0 1_556 2_665 n
Sr1 Sr1 O4 90.0 1_556 1_555 n
Sr1 Sr1 O4 90.0 1_556 2_565 n
Sr1 Sr1 O24 135.84(14) 1_556 1_555 n
Sr1 Sr1 O24 44.16(14) 1_556 1_556 n
Sr1 Sr1 O24 135.84(14) 1_556 2_565 n
Sr1 Sr1 O24 44.16(14) 1_556 2_566 n
Sr1 Sr1 O42 131.90(13) 1_556 1_455 n
Sr1 Sr1 O42 48.10(13) 1_556 1_456 n
Sr1 Sr1 O42 131.90(13) 1_556 2_665 n
Mn2 Sr1 Mn2 70.29(24) 1_455 1_456 n
Mn2 Sr1 Mn2 109.71(24) 1_455 2_665 n
Mn2 Sr1 Mn2 179.9557 1_455 2_666 n
Mn2 Sr1 Mn4 70.92(23) 1_455 1_555 n
Mn2 Sr1 Mn4 109.77(23) 1_455 1_556 n
Mn2 Sr1 Mn4 70.23(23) 1_455 2_565 n
Mn2 Sr1 Mn4 109.08(23) 1_455 2_566 n
Mn2 Sr1 O2 35.18(12) 1_455 1_455 n
Mn2 Sr1 O2 144.82(12) 1_455 2_665 n
Mn2 Sr1 O4 91.20(24) 1_455 1_555 n
Mn2 Sr1 O4 88.80(24) 1_455 2_565 n
Mn2 Sr1 O24 34.25(29) 1_455 1_555 n
Mn2 Sr1 O24 89.96(22) 1_455 1_556 n
Mn2 Sr1 O24 90.04(22) 1_455 2_565 n
Mn2 Sr1 O24 145.75(29) 1_455 2_566 n
Mn2 Sr1 O42 37.01(27) 1_455 1_455 n
Mn2 Sr1 O42 88.30(21) 1_455 1_456 n
Mn2 Sr1 O42 91.70(21) 1_455 2_665 n
Mn2 Sr1 Mn2 179.9515 1_456 2_665 n
Mn2 Sr1 Mn2 109.71(24) 1_456 2_666 n
Mn2 Sr1 Mn4 109.77(23) 1_456 1_555 n
Mn2 Sr1 Mn4 70.92(23) 1_456 1_556 n
Mn2 Sr1 Mn4 109.08(23) 1_456 2_565 n
Mn2 Sr1 Mn4 70.23(23) 1_456 2_566 n
Mn2 Sr1 O2 35.18(12) 1_456 1_455 n
Mn2 Sr1 O2 144.82(12) 1_456 2_665 n
Mn2 Sr1 O4 91.20(24) 1_456 1_555 n
Mn2 Sr1 O4 88.80(24) 1_456 2_565 n
Mn2 Sr1 O24 89.96(22) 1_456 1_555 n
Mn2 Sr1 O24 34.25(29) 1_456 1_556 n
Mn2 Sr1 O24 145.75(29) 1_456 2_565 n
Mn2 Sr1 O24 90.04(22) 1_456 2_566 n
Mn2 Sr1 O42 88.30(21) 1_456 1_455 n
Mn2 Sr1 O42 37.01(27) 1_456 1_456 n
Mn2 Sr1 O42 142.99(27) 1_456 2_665 n
Mn2 Sr1 Mn2 70.29(24) 2_665 2_666 n
Mn2 Sr1 Mn4 70.23(23) 2_665 1_555 n
Mn2 Sr1 Mn4 109.08(23) 2_665 1_556 n
Mn2 Sr1 Mn4 70.92(23) 2_665 2_565 n
Mn2 Sr1 Mn4 109.77(23) 2_665 2_566 n
Mn2 Sr1 O2 144.82(12) 2_665 1_455 n
Mn2 Sr1 O2 35.18(12) 2_665 2_665 n
Mn2 Sr1 O4 88.80(24) 2_665 1_555 n
Mn2 Sr1 O4 91.20(24) 2_665 2_565 n
Mn2 Sr1 O24 90.04(22) 2_665 1_555 n
Mn2 Sr1 O24 145.75(29) 2_665 1_556 n
Mn2 Sr1 O24 34.25(29) 2_665 2_565 n
Mn2 Sr1 O24 89.96(22) 2_665 2_566 n
Mn2 Sr1 O42 91.70(21) 2_665 1_455 n
Mn2 Sr1 O42 142.99(27) 2_665 1_456 n
Mn2 Sr1 O42 37.01(27) 2_665 2_665 n
Mn2 Sr1 Mn4 109.08(23) 2_666 1_555 n
Mn2 Sr1 Mn4 70.23(23) 2_666 1_556 n
Mn2 Sr1 Mn4 109.77(23) 2_666 2_565 n
Mn2 Sr1 Mn4 70.92(23) 2_666 2_566 n
Mn2 Sr1 O2 144.82(12) 2_666 1_455 n
Mn2 Sr1 O2 35.18(12) 2_666 2_665 n
Mn2 Sr1 O4 88.80(24) 2_666 1_555 n
Mn2 Sr1 O4 91.20(24) 2_666 2_565 n
Mn2 Sr1 O24 145.75(29) 2_666 1_555 n
Mn2 Sr1 O24 90.04(22) 2_666 1_556 n
Mn2 Sr1 O24 89.96(22) 2_666 2_565 n
Mn2 Sr1 O24 34.25(29) 2_666 2_566 n
Mn2 Sr1 O42 142.99(27) 2_666 1_455 n
Mn2 Sr1 O42 91.70(21) 2_666 1_456 n
Mn2 Sr1 O42 88.30(21) 2_666 2_665 n
Mn4 Sr1 Mn4 70.57(22) 1_555 1_556 n
Mn4 Sr1 Mn4 109.43(22) 1_555 2_565 n
Mn4 Sr1 Mn4 179.9802 1_555 2_566 n
Mn4 Sr1 O2 91.74(26) 1_555 1_455 n
Mn4 Sr1 O2 88.26(26) 1_555 2_665 n
Mn4 Sr1 O4 35.30(11) 1_555 1_555 n
Mn4 Sr1 O4 144.70(11) 1_555 2_565 n
Mn4 Sr1 O24 36.69(29) 1_555 1_555 n
Mn4 Sr1 O24 91.54(22) 1_555 1_556 n
Mn4 Sr1 O24 88.46(22) 1_555 2_565 n
Mn4 Sr1 O24 143.31(29) 1_555 2_566 n
Mn4 Sr1 O42 93.61(22) 1_555 1_455 n
Mn4 Sr1 O42 146.57(24) 1_555 1_456 n
Mn4 Sr1 O42 33.43(24) 1_555 2_665 n
Mn4 Sr1 Mn4 179.9802 1_556 2_565 n
Mn4 Sr1 Mn4 109.43(22) 1_556 2_566 n
Mn4 Sr1 O2 91.74(26) 1_556 1_455 n
Mn4 Sr1 O2 88.26(26) 1_556 2_665 n
Mn4 Sr1 O4 35.30(11) 1_556 1_555 n
Mn4 Sr1 O4 144.70(11) 1_556 2_565 n
Mn4 Sr1 O24 91.54(22) 1_556 1_555 n
Mn4 Sr1 O24 36.69(29) 1_556 1_556 n
Mn4 Sr1 O24 143.31(29) 1_556 2_565 n
Mn4 Sr1 O24 88.46(22) 1_556 2_566 n
Mn4 Sr1 O42 146.57(24) 1_556 1_455 n
Mn4 Sr1 O42 93.61(22) 1_556 1_456 n
Mn4 Sr1 O42 86.39(22) 1_556 2_665 n
Mn4 Sr1 Mn4 70.57(22) 2_565 2_566 n
Mn4 Sr1 O2 88.26(26) 2_565 1_455 n
Mn4 Sr1 O2 91.74(26) 2_565 2_665 n
Mn4 Sr1 O4 144.70(11) 2_565 1_555 n
Mn4 Sr1 O4 35.30(11) 2_565 2_565 n
Mn4 Sr1 O24 88.46(22) 2_565 1_555 n
Mn4 Sr1 O24 143.31(29) 2_565 1_556 n
Mn4 Sr1 O24 36.69(29) 2_565 2_565 n
Mn4 Sr1 O24 91.54(22) 2_565 2_566 n
Mn4 Sr1 O42 33.43(24) 2_565 1_455 n
Mn4 Sr1 O42 86.39(22) 2_565 1_456 n
Mn4 Sr1 O42 93.61(22) 2_565 2_665 n
Mn4 Sr1 O2 88.26(26) 2_566 1_455 n
Mn4 Sr1 O2 91.74(26) 2_566 2_665 n
Mn4 Sr1 O4 144.70(11) 2_566 1_555 n
Mn4 Sr1 O4 35.30(11) 2_566 2_565 n
Mn4 Sr1 O24 143.31(29) 2_566 1_555 n
Mn4 Sr1 O24 88.46(22) 2_566 1_556 n
Mn4 Sr1 O24 91.54(22) 2_566 2_565 n
Mn4 Sr1 O24 36.69(29) 2_566 2_566 n
Mn4 Sr1 O42 86.39(22) 2_566 1_455 n
Mn4 Sr1 O42 33.43(24) 2_566 1_456 n
Mn4 Sr1 O42 146.57(24) 2_566 2_665 n
O2 Sr1 O2 179.9802 1_455 2_665 n
O2 Sr1 O4 93.12(26) 1_455 1_555 n
O2 Sr1 O4 86.88(26) 1_455 2_565 n
O2 Sr1 O24 60.54(27) 1_455 1_555 n
O2 Sr1 O24 60.54(27) 1_455 1_556 n
O2 Sr1 O24 119.46(27) 1_455 2_565 n
O2 Sr1 O24 119.46(27) 1_455 2_566 n
O2 Sr1 O42 58.54(21) 1_455 1_455 n
O2 Sr1 O42 58.54(21) 1_455 1_456 n
O2 Sr1 O42 121.46(21) 1_455 2_665 n
O2 Sr1 O4 86.88(26) 2_665 1_555 n
O2 Sr1 O4 93.12(26) 2_665 2_565 n
O2 Sr1 O24 119.46(27) 2_665 1_555 n
O2 Sr1 O24 119.46(27) 2_665 1_556 n
O2 Sr1 O24 60.54(27) 2_665 2_565 n
O2 Sr1 O24 60.54(27) 2_665 2_566 n
O2 Sr1 O42 121.46(21) 2_665 1_455 n
O2 Sr1 O42 121.46(21) 2_665 1_456 n
O2 Sr1 O42 58.54(21) 2_665 2_665 n
O4 Sr1 O4 180.0 1_555 2_565 n
O4 Sr1 O24 62.23(24) 1_555 1_555 n
O4 Sr1 O24 62.23(24) 1_555 1_556 n
O4 Sr1 O24 117.77(24) 1_555 2_565 n
O4 Sr1 O24 117.77(24) 1_555 2_566 n
O4 Sr1 O42 123.94(21) 1_555 1_455 n
O4 Sr1 O42 123.94(21) 1_555 1_456 n
O4 Sr1 O42 56.06(21) 1_555 2_665 n
O4 Sr1 O24 117.77(24) 2_565 1_555 n
O4 Sr1 O24 117.77(24) 2_565 1_556 n
O4 Sr1 O24 62.23(24) 2_565 2_565 n
O4 Sr1 O24 62.23(24) 2_565 2_566 n
O4 Sr1 O42 56.06(21) 2_565 1_455 n
O4 Sr1 O42 56.06(21) 2_565 1_456 n
O4 Sr1 O42 123.94(21) 2_565 2_665 n
O24 Sr1 O24 91.69(28) 1_555 1_556 n
O24 Sr1 O24 88.31(28) 1_555 2_565 n
O24 Sr1 O24 179.9604 1_555 2_566 n
O24 Sr1 O42 61.71(29) 1_555 1_455 n
O24 Sr1 O42 118.96(31) 1_555 1_456 n
O24 Sr1 O42 61.04(31) 1_555 2_665 n
O24 Sr1 O24 179.9604 1_556 2_565 n
O24 Sr1 O24 88.31(28) 1_556 2_566 n
O24 Sr1 O42 118.96(31) 1_556 1_455 n
O24 Sr1 O42 61.71(29) 1_556 1_456 n
O24 Sr1 O42 118.29(29) 1_556 2_665 n
O24 Sr1 O24 91.69(28) 2_565 2_566 n
O24 Sr1 O42 61.04(31) 2_565 1_455 n
O24 Sr1 O42 118.29(29) 2_565 1_456 n
O24 Sr1 O42 61.71(29) 2_565 2_665 n
O24 Sr1 O42 118.29(29) 2_566 1_455 n
O24 Sr1 O42 61.04(31) 2_566 1_456 n
O24 Sr1 O42 118.96(31) 2_566 2_665 n
O42 Sr1 O42 83.79(25) 1_455 1_456 n
O42 Sr1 O42 96.21(25) 1_455 2_665 n
O42 Sr1 O42 179.9657 1_456 2_665 n
Sr2 Mn1 Sr2 69.03(18) 1_554 1_555 n
Sr2 Mn1 Sr2 110.97(18) 1_554 2_554 n
Sr2 Mn1 Sr2 179.972 1_554 2_555 n
Sr2 Mn1 Sr3 69.40(17) 1_554 1_454 n
Sr2 Mn1 Sr3 108.36(14) 1_554 1_455 n
Sr2 Mn1 Sr3 71.64(14) 1_554 2_654 n
Sr2 Mn1 Sr3 110.60(17) 1_554 2_655 n
Sr2 Mn1 O1 55.49(9) 1_554 1_554 n
Sr2 Mn1 O1 124.51(9) 1_554 1_555 n
Sr2 Mn1 O13 56.22(26) 1_554 1_555 n
Sr2 Mn1 O13 123.78(26) 1_554 2_555 n
Sr2 Mn1 O12 51.02(23) 1_554 1_555 n
Sr2 Mn1 O12 128.98(23) 1_554 2_555 n
Sr2 Mn1 Sr2 179.9802 1_555 2_554 n
Sr2 Mn1 Sr2 110.97(18) 1_555 2_555 n
Sr2 Mn1 Sr3 108.36(14) 1_555 1_454 n
Sr2 Mn1 Sr3 69.40(17) 1_555 1_455 n
Sr2 Mn1 Sr3 110.60(17) 1_555 2_654 n
Sr2 Mn1 Sr3 71.64(14) 1_555 2_655 n
Sr2 Mn1 O1 124.51(9) 1_555 1_554 n
Sr2 Mn1 O1 55.49(9) 1_555 1_555 n
Sr2 Mn1 O13 56.22(26) 1_555 1_555 n
Sr2 Mn1 O13 123.78(26) 1_555 2_555 n
Sr2 Mn1 O12 51.02(23) 1_555 1_555 n
Sr2 Mn1 O12 128.98(23) 1_555 2_555 n
Sr2 Mn1 Sr2 69.03(18) 2_554 2_555 n
Sr2 Mn1 Sr3 71.64(14) 2_554 1_454 n
Sr2 Mn1 Sr3 110.60(17) 2_554 1_455 n
Sr2 Mn1 Sr3 69.40(17) 2_554 2_654 n
Sr2 Mn1 Sr3 108.36(14) 2_554 2_655 n
Sr2 Mn1 O1 55.49(9) 2_554 1_554 n
Sr2 Mn1 O1 124.51(9) 2_554 1_555 n
Sr2 Mn1 O13 123.78(26) 2_554 1_555 n
Sr2 Mn1 O13 56.22(26) 2_554 2_555 n
Sr2 Mn1 O12 128.98(23) 2_554 1_555 n
Sr2 Mn1 O12 51.02(23) 2_554 2_555 n
Sr2 Mn1 Sr3 110.60(17) 2_555 1_454 n
Sr2 Mn1 Sr3 71.64(14) 2_555 1_455 n
Sr2 Mn1 Sr3 108.36(14) 2_555 2_654 n
Sr2 Mn1 Sr3 69.40(17) 2_555 2_655 n
Sr2 Mn1 O1 124.51(9) 2_555 1_554 n
Sr2 Mn1 O1 55.49(9) 2_555 1_555 n
Sr2 Mn1 O13 123.78(26) 2_555 1_555 n
Sr2 Mn1 O13 56.22(26) 2_555 2_555 n
Sr2 Mn1 O12 128.98(23) 2_555 1_555 n
Sr2 Mn1 O12 51.02(23) 2_555 2_555 n
Sr3 Mn1 Sr3 72.08(15) 1_454 1_455 n
Sr3 Mn1 Sr3 107.92(15) 1_454 2_654 n
Sr3 Mn1 Sr3 180.0 1_454 2_655 n
Sr3 Mn1 O1 53.96(7) 1_454 1_554 n
Sr3 Mn1 O1 126.04(7) 1_454 1_555 n
Sr3 Mn1 O13 125.55(25) 1_454 1_555 n
Sr3 Mn1 O13 54.45(25) 1_454 2_555 n
Sr3 Mn1 O12 57.38(26) 1_454 1_555 n
Sr3 Mn1 O12 122.62(26) 1_454 2_555 n
Sr3 Mn1 Sr3 180.0 1_455 2_654 n
Sr3 Mn1 Sr3 107.92(15) 1_455 2_655 n
Sr3 Mn1 O1 126.04(7) 1_455 1_554 n
Sr3 Mn1 O1 53.96(7) 1_455 1_555 n
Sr3 Mn1 O13 125.55(25) 1_455 1_555 n
Sr3 Mn1 O13 54.45(25) 1_455 2_555 n
Sr3 Mn1 O12 57.38(26) 1_455 1_555 n
Sr3 Mn1 O12 122.62(26) 1_455 2_555 n
Sr3 Mn1 Sr3 72.08(15) 2_654 2_655 n
Sr3 Mn1 O1 53.96(7) 2_654 1_554 n
Sr3 Mn1 O1 126.04(7) 2_654 1_555 n
Sr3 Mn1 O13 54.45(25) 2_654 1_555 n
Sr3 Mn1 O13 125.55(25) 2_654 2_555 n
Sr3 Mn1 O12 122.62(26) 2_654 1_555 n
Sr3 Mn1 O12 57.38(26) 2_654 2_555 n
Sr3 Mn1 O1 126.04(7) 2_655 1_554 n
Sr3 Mn1 O1 53.96(7) 2_655 1_555 n
Sr3 Mn1 O13 54.45(25) 2_655 1_555 n
Sr3 Mn1 O13 125.55(25) 2_655 2_555 n
Sr3 Mn1 O12 122.62(26) 2_655 1_555 n
Sr3 Mn1 O12 57.38(26) 2_655 2_555 n
O1 Mn1 O1 180.0 1_554 1_555 n
O1 Mn1 O13 90.0 1_554 1_555 n
O1 Mn1 O13 90.0 1_554 2_555 n
O1 Mn1 O12 90.0 1_554 1_555 n
O1 Mn1 O12 90.0 1_554 2_555 n
O1 Mn1 O13 90.0 1_555 1_555 n
O1 Mn1 O13 90.0 1_555 2_555 n
O1 Mn1 O12 90.0 1_555 1_555 n
O1 Mn1 O12 90.0 1_555 2_555 n
O13 Mn1 O13 180.0 1_555 2_555 n
O13 Mn1 O12 87.8(5) 1_555 1_555 n
O13 Mn1 O12 92.2(5) 1_555 2_555 n
O13 Mn1 O12 92.2(5) 2_555 1_555 n
O13 Mn1 O12 87.8(5) 2_555 2_555 n
O12 Mn1 O12 180.0 1_555 2_555 n
Sr2 Mn3 Sr2 69.87(28) 1_554 1_555 n
Sr2 Mn3 Sr3 111.00(11) 1_554 1_554 n
Sr2 Mn3 Sr3 176.9(4) 1_554 1_555 n
Sr2 Mn3 Sr3 70.36(22) 1_554 2_654 n
Sr2 Mn3 Sr3 108.0(4) 1_554 2_655 n
Sr2 Mn3 Sr4 70.68(21) 1_554 1_554 n
Sr2 Mn3 Sr4 110.60(33) 1_554 1_555 n
Sr2 Mn3 O3 61.0(4) 1_554 1_554 n
Sr2 Mn3 O3 130.6(6) 1_554 1_555 n
Sr2 Mn3 O13 57.1(4) 1_554 1_555 n
Sr2 Mn3 O23 128.8(4) 1_554 1_555 n
Sr2 Mn3 O34 55.45(31) 1_554 1_555 n
Sr2 Mn3 O11 126.6(4) 1_554 1_555 n
Sr2 Mn3 Sr3 176.9(4) 1_555 1_554 n
Sr2 Mn3 Sr3 111.00(11) 1_555 1_555 n
Sr2 Mn3 Sr3 108.0(4) 1_555 2_654 n
Sr2 Mn3 Sr3 70.36(22) 1_555 2_655 n
Sr2 Mn3 Sr4 110.60(33) 1_555 1_554 n
Sr2 Mn3 Sr4 70.68(21) 1_555 1_555 n
Sr2 Mn3 O3 130.6(6) 1_555 1_554 n
Sr2 Mn3 O3 61.0(4) 1_555 1_555 n
Sr2 Mn3 O13 57.1(4) 1_555 1_555 n
Sr2 Mn3 O23 128.8(4) 1_555 1_555 n
Sr2 Mn3 O34 55.45(31) 1_555 1_555 n
Sr2 Mn3 O11 126.6(4) 1_555 1_555 n
Sr3 Mn3 Sr3 67.96(25) 1_554 1_555 n
Sr3 Mn3 Sr3 75.01(24) 1_554 2_654 n
Sr3 Mn3 Sr3 111.81(31) 1_554 2_655 n
Sr3 Mn3 Sr4 67.32(21) 1_554 1_554 n
Sr3 Mn3 Sr4 106.3(4) 1_554 1_555 n
Sr3 Mn3 O3 50.7(4) 1_554 1_554 n
Sr3 Mn3 O3 118.3(6) 1_554 1_555 n
Sr3 Mn3 O13 126.0(4) 1_554 1_555 n
Sr3 Mn3 O23 48.25(30) 1_554 1_555 n
Sr3 Mn3 O34 122.3(4) 1_554 1_555 n
Sr3 Mn3 O11 55.54(25) 1_554 1_555 n
Sr3 Mn3 Sr3 111.81(31) 1_555 2_654 n
Sr3 Mn3 Sr3 75.01(24) 1_555 2_655 n
Sr3 Mn3 Sr4 106.3(4) 1_555 1_554 n
Sr3 Mn3 Sr4 67.32(21) 1_555 1_555 n
Sr3 Mn3 O3 118.3(6) 1_555 1_554 n
Sr3 Mn3 O3 50.7(4) 1_555 1_555 n
Sr3 Mn3 O13 126.0(4) 1_555 1_555 n
Sr3 Mn3 O23 48.25(30) 1_555 1_555 n
Sr3 Mn3 O34 122.3(4) 1_555 1_555 n
Sr3 Mn3 O11 55.54(25) 1_555 1_555 n
Sr3 Mn3 Sr3 68.63(26) 2_654 2_655 n
Sr3 Mn3 Sr4 109.10(10) 2_654 1_554 n
Sr3 Mn3 Sr4 177.72(24) 2_654 1_555 n
Sr3 Mn3 O3 51.2(4) 2_654 1_554 n
Sr3 Mn3 O3 119.4(6) 2_654 1_555 n
Sr3 Mn3 O13 51.01(34) 2_654 1_555 n
Sr3 Mn3 O23 123.0(4) 2_654 1_555 n
Sr3 Mn3 O34 125.8(4) 2_654 1_555 n
Sr3 Mn3 O11 56.27(26) 2_654 1_555 n
Sr3 Mn3 Sr4 177.72(24) 2_655 1_554 n
Sr3 Mn3 Sr4 109.10(10) 2_655 1_555 n
Sr3 Mn3 O3 119.4(6) 2_655 1_554 n
Sr3 Mn3 O3 51.2(4) 2_655 1_555 n
Sr3 Mn3 O13 51.01(34) 2_655 1_555 n
Sr3 Mn3 O23 123.0(4) 2_655 1_555 n
Sr3 Mn3 O34 125.8(4) 2_655 1_555 n
Sr3 Mn3 O11 56.27(26) 2_655 1_555 n
Sr4 Mn3 Sr4 73.17(26) 1_554 1_555 n
Sr4 Mn3 O3 58.4(4) 1_554 1_554 n
Sr4 Mn3 O3 131.1(6) 1_554 1_555 n
Sr4 Mn3 O13 127.6(4) 1_554 1_555 n
Sr4 Mn3 O23 58.14(31) 1_554 1_555 n
Sr4 Mn3 O34 55.19(30) 1_554 1_555 n
Sr4 Mn3 O11 122.8(4) 1_554 1_555 n
Sr4 Mn3 O3 131.1(6) 1_555 1_554 n
Sr4 Mn3 O3 58.4(4) 1_555 1_555 n
Sr4 Mn3 O13 127.6(4) 1_555 1_555 n
Sr4 Mn3 O23 58.14(31) 1_555 1_555 n
Sr4 Mn3 O34 55.19(30) 1_555 1_555 n
Sr4 Mn3 O11 122.8(4) 1_555 1_555 n
O3 Mn3 O3 164.8(9) 1_554 1_555 n
O3 Mn3 O13 90.2(5) 1_554 1_555 n
O3 Mn3 O23 88.7(5) 1_554 1_555 n
O3 Mn3 O34 97.6(4) 1_554 1_555 n
O3 Mn3 O11 82.4(4) 1_554 1_555 n
O3 Mn3 O13 90.2(5) 1_555 1_555 n
O3 Mn3 O23 88.7(5) 1_555 1_555 n
O3 Mn3 O34 97.6(4) 1_555 1_555 n
O3 Mn3 O11 82.4(4) 1_555 1_555 n
O13 Mn3 O23 171.7(8) 1_555 1_555 n
O13 Mn3 O34 94.7(6) 1_555 1_555 n
O13 Mn3 O11 88.1(6) 1_555 1_555 n
O23 Mn3 O34 93.6(6) 1_555 1_555 n
O23 Mn3 O11 83.6(5) 1_555 1_555 n
O34 Mn3 O11 177.1(7) 1_555 1_555 n
Sr2 Mn2 Sr2 71.19(27) 1_654 1_655 n
Sr2 Mn2 Sr3 70.38(22) 1_654 1_554 n
Sr2 Mn2 Sr3 110.29(32) 1_654 1_555 n
Sr2 Mn2 Sr4 109.11(10) 1_654 1_554 n
Sr2 Mn2 Sr4 177.9(4) 1_654 1_555 n
Sr2 Mn2 Sr1 70.64(21) 1_654 1_654 n
Sr2 Mn2 Sr1 109.8(4) 1_654 1_655 n
Sr2 Mn2 O2 56.8(4) 1_654 1_554 n
Sr2 Mn2 O2 128.0(5) 1_654 1_555 n
Sr2 Mn2 O12 53.29(33) 1_654 1_655 n
Sr2 Mn2 O23 122.4(4) 1_654 1_555 n
Sr2 Mn2 O24 56.5(4) 1_654 1_655 n
Sr2 Mn2 O42 129.4(4) 1_654 1_555 n
Sr2 Mn2 Sr3 110.29(32) 1_655 1_554 n
Sr2 Mn2 Sr3 70.38(22) 1_655 1_555 n
Sr2 Mn2 Sr4 177.9(4) 1_655 1_554 n
Sr2 Mn2 Sr4 109.11(10) 1_655 1_555 n
Sr2 Mn2 Sr1 109.8(4) 1_655 1_654 n
Sr2 Mn2 Sr1 70.64(21) 1_655 1_655 n
Sr2 Mn2 O2 128.0(5) 1_655 1_554 n
Sr2 Mn2 O2 56.8(4) 1_655 1_555 n
Sr2 Mn2 O12 53.29(33) 1_655 1_655 n
Sr2 Mn2 O23 122.4(4) 1_655 1_555 n
Sr2 Mn2 O24 56.5(4) 1_655 1_655 n
Sr2 Mn2 O42 129.4(4) 1_655 1_555 n
Sr3 Mn2 Sr3 71.80(28) 1_554 1_555 n
Sr3 Mn2 Sr4 68.05(21) 1_554 1_554 n
Sr3 Mn2 Sr4 107.6(4) 1_554 1_555 n
Sr3 Mn2 Sr1 108.96(7) 1_554 1_654 n
Sr3 Mn2 Sr1 179.01(31) 1_554 1_655 n
Sr3 Mn2 O2 53.1(4) 1_554 1_554 n
Sr3 Mn2 O2 124.9(6) 1_554 1_555 n
Sr3 Mn2 O12 57.03(35) 1_554 1_655 n
Sr3 Mn2 O23 52.18(29) 1_554 1_555 n
Sr3 Mn2 O24 126.9(4) 1_554 1_655 n
Sr3 Mn2 O42 120.1(4) 1_554 1_555 n
Sr3 Mn2 Sr4 107.6(4) 1_555 1_554 n
Sr3 Mn2 Sr4 68.05(21) 1_555 1_555 n
Sr3 Mn2 Sr1 179.01(31) 1_555 1_654 n
Sr3 Mn2 Sr1 108.96(7) 1_555 1_655 n
Sr3 Mn2 O2 124.9(6) 1_555 1_554 n
Sr3 Mn2 O2 53.1(4) 1_555 1_555 n
Sr3 Mn2 O12 57.03(35) 1_555 1_655 n
Sr3 Mn2 O23 52.18(29) 1_555 1_555 n
Sr3 Mn2 O24 126.9(4) 1_555 1_655 n
Sr3 Mn2 O42 120.1(4) 1_555 1_555 n
Sr4 Mn2 Sr4 70.51(27) 1_554 1_555 n
Sr4 Mn2 Sr1 72.20(17) 1_554 1_654 n
Sr4 Mn2 Sr1 111.03(31) 1_554 1_655 n
Sr4 Mn2 O2 52.3(4) 1_554 1_554 n
Sr4 Mn2 O2 122.8(5) 1_554 1_555 n
Sr4 Mn2 O12 125.1(4) 1_554 1_655 n
Sr4 Mn2 O23 55.53(32) 1_554 1_555 n
Sr4 Mn2 O24 125.5(4) 1_554 1_655 n
Sr4 Mn2 O42 52.17(30) 1_554 1_555 n
Sr4 Mn2 Sr1 111.03(31) 1_555 1_654 n
Sr4 Mn2 Sr1 72.20(17) 1_555 1_655 n
Sr4 Mn2 O2 122.8(5) 1_555 1_554 n
Sr4 Mn2 O2 52.3(4) 1_555 1_555 n
Sr4 Mn2 O12 125.1(4) 1_555 1_655 n
Sr4 Mn2 O23 55.53(32) 1_555 1_555 n
Sr4 Mn2 O24 125.5(4) 1_555 1_655 n
Sr4 Mn2 O42 52.17(30) 1_555 1_555 n
Sr1 Mn2 Sr1 70.29(24) 1_654 1_655 n
Sr1 Mn2 O2 55.9(4) 1_654 1_554 n
Sr1 Mn2 O2 126.1(6) 1_654 1_555 n
Sr1 Mn2 O12 123.9(4) 1_654 1_655 n
Sr1 Mn2 O23 127.7(4) 1_654 1_555 n
Sr1 Mn2 O24 53.28(30) 1_654 1_655 n
Sr1 Mn2 O42 59.01(33) 1_654 1_555 n
Sr1 Mn2 O2 126.1(6) 1_655 1_554 n
Sr1 Mn2 O2 55.9(4) 1_655 1_555 n
Sr1 Mn2 O12 123.9(4) 1_655 1_655 n
Sr1 Mn2 O23 127.7(4) 1_655 1_555 n
Sr1 Mn2 O24 53.28(30) 1_655 1_655 n
Sr1 Mn2 O42 59.01(33) 1_655 1_555 n
O2 Mn2 O2 174.9(10) 1_554 1_555 n
O2 Mn2 O12 91.1(4) 1_554 1_655 n
O2 Mn2 O23 87.7(5) 1_554 1_555 n
O2 Mn2 O24 92.3(5) 1_554 1_655 n
O2 Mn2 O42 88.8(4) 1_554 1_555 n
O2 Mn2 O12 91.1(4) 1_555 1_655 n
O2 Mn2 O23 87.7(5) 1_555 1_555 n
O2 Mn2 O24 92.3(5) 1_555 1_655 n
O2 Mn2 O42 88.8(4) 1_555 1_555 n
O12 Mn2 O23 88.6(6) 1_655 1_555 n
O12 Mn2 O24 90.0(6) 1_655 1_655 n
O12 Mn2 O42 176.0(8) 1_655 1_555 n
O23 Mn2 O24 178.6(7) 1_555 1_655 n
O23 Mn2 O42 87.4(6) 1_555 1_555 n
O24 Mn2 O42 94.0(7) 1_655 1_555 n
Sr2 Mn4 Sr2 69.55(27) 1_554 1_555 n
Sr2 Mn4 Sr4 110.90(12) 1_554 2_664 n
Sr2 Mn4 Sr4 179.317(4) 1_554 2_665 n
Sr2 Mn4 Sr1 69.97(20) 1_554 1_554 n
Sr2 Mn4 Sr1 108.44(35) 1_554 1_555 n
Sr2 Mn4 O4 56.9(4) 1_554 1_554 n
Sr2 Mn4 O4 126.2(5) 1_554 1_555 n
Sr2 Mn4 O34 55.31(31) 1_554 1_555 n
Sr2 Mn4 O24 54.83(32) 1_554 1_555 n
Sr2 Mn4 O42 129.5(4) 1_554 2_665 n
Sr2 Mn4 O44 122.9(4) 1_554 1_555 n
Sr2 Mn4 Sr4 179.317(4) 1_555 2_664 n
Sr2 Mn4 Sr4 110.90(12) 1_555 2_665 n
Sr2 Mn4 Sr1 108.44(35) 1_555 1_554 n
Sr2 Mn4 Sr1 69.97(20) 1_555 1_555 n
Sr2 Mn4 O4 126.2(5) 1_555 1_554 n
Sr2 Mn4 O4 56.9(4) 1_555 1_555 n
Sr2 Mn4 O34 55.31(31) 1_555 1_555 n
Sr2 Mn4 O24 54.83(32) 1_555 1_555 n
Sr2 Mn4 O42 129.5(4) 1_555 2_665 n
Sr2 Mn4 O44 122.9(4) 1_555 1_555 n
Sr4 Mn4 Sr4 68.64(25) 2_664 2_665 n
Sr4 Mn4 Sr1 71.35(18) 2_664 1_554 n
Sr4 Mn4 Sr1 109.37(31) 2_664 1_555 n
Sr4 Mn4 O4 54.3(4) 2_664 1_554 n
Sr4 Mn4 O4 122.7(6) 2_664 1_555 n
Sr4 Mn4 O34 125.4(4) 2_664 1_555 n
Sr4 Mn4 O24 124.9(4) 2_664 1_555 n
Sr4 Mn4 O42 49.82(29) 2_664 2_665 n
Sr4 Mn4 O44 57.33(27) 2_664 1_555 n
Sr4 Mn4 Sr1 109.37(31) 2_665 1_554 n
Sr4 Mn4 Sr1 71.35(18) 2_665 1_555 n
Sr4 Mn4 O4 122.7(6) 2_665 1_554 n
Sr4 Mn4 O4 54.3(4) 2_665 1_555 n
Sr4 Mn4 O34 125.4(4) 2_665 1_555 n
Sr4 Mn4 O24 124.9(4) 2_665 1_555 n
Sr4 Mn4 O42 49.82(29) 2_665 2_665 n
Sr4 Mn4 O44 57.33(27) 2_665 1_555 n
Sr1 Mn4 Sr1 70.57(22) 1_554 1_555 n
Sr1 Mn4 O4 59.2(4) 1_554 1_554 n
Sr1 Mn4 O4 129.8(6) 1_554 1_555 n
Sr1 Mn4 O34 125.3(4) 1_554 1_555 n
Sr1 Mn4 O24 53.63(27) 1_554 1_555 n
Sr1 Mn4 O42 59.74(31) 1_554 2_665 n
Sr1 Mn4 O44 128.50(33) 1_554 1_555 n
Sr1 Mn4 O4 129.8(6) 1_555 1_554 n
Sr1 Mn4 O4 59.2(4) 1_555 1_555 n
Sr1 Mn4 O34 125.3(4) 1_555 1_555 n
Sr1 Mn4 O24 53.63(27) 1_555 1_555 n
Sr1 Mn4 O42 59.73(31) 1_555 2_665 n
Sr1 Mn4 O44 128.50(33) 1_555 1_555 n
O4 Mn4 O4 170.5(10) 1_554 1_555 n
O4 Mn4 O34 87.8(4) 1_554 1_555 n
O4 Mn4 O24 94.3(5) 1_554 1_555 n
O4 Mn4 O42 91.6(4) 1_554 2_665 n
O4 Mn4 O44 85.6(5) 1_554 1_555 n
O4 Mn4 O34 87.8(4) 1_555 1_555 n
O4 Mn4 O24 94.3(5) 1_555 1_555 n
O4 Mn4 O42 91.6(4) 1_555 2_665 n
O4 Mn4 O44 85.6(5) 1_555 1_555 n
O34 Mn4 O24 91.6(6) 1_555 1_555 n
O34 Mn4 O42 173.1(8) 1_555 2_665 n
O34 Mn4 O44 85.3(5) 1_555 1_555 n
O24 Mn4 O42 95.3(6) 1_555 2_665 n
O24 Mn4 O44 176.9(7) 1_555 1_555 n
O42 Mn4 O44 87.8(5) 2_665 1_555 n
Sr2 O1 Sr2 180.0 1_555 2_555 n
Sr2 O1 Sr3 88.41(20) 1_555 1_455 n
Sr2 O1 Sr3 91.59(20) 1_555 2_655 n
Sr2 O1 Mn1 90.0 1_555 1_555 n
Sr2 O1 Mn1 90.0 1_555 1_556 n
Sr2 O1 Sr3 91.59(20) 2_555 1_455 n
Sr2 O1 Sr3 88.41(20) 2_555 2_655 n
Sr2 O1 Mn1 90.0 2_555 1_555 n
Sr2 O1 Mn1 90.0 2_555 1_556 n
Sr3 O1 Sr3 180.0 1_455 2_655 n
Sr3 O1 Mn1 90.0 1_455 1_555 n
Sr3 O1 Mn1 90.0 1_455 1_556 n
Sr3 O1 Mn1 90.0 2_655 1_555 n
Sr3 O1 Mn1 90.0 2_655 1_556 n
Mn1 O1 Mn1 180.0 1_555 1_556 n
Sr2 O3 Sr3 169.4(5) 1_555 1_555 n
Sr2 O3 Sr3 87.76(32) 1_555 2_655 n
Sr2 O3 Sr4 83.56(31) 1_555 1_555 n
Sr2 O3 Mn3 83.9(5) 1_555 1_555 n
Sr2 O3 Mn3 83.9(5) 1_555 1_556 n
Sr3 O3 Sr3 102.8(4) 1_555 2_655 n
Sr3 O3 Sr4 85.8(4) 1_555 1_555 n
Sr3 O3 Mn3 95.2(5) 1_555 1_555 n
Sr3 O3 Mn3 95.2(5) 1_555 1_556 n
Sr3 O3 Sr4 171.3(4) 2_655 1_555 n
Sr3 O3 Mn3 94.3(5) 2_655 1_555 n
Sr3 O3 Mn3 94.3(5) 2_655 1_556 n
Sr4 O3 Mn3 84.8(5) 1_555 1_555 n
Sr4 O3 Mn3 84.8(5) 1_555 1_556 n
Mn3 O3 Mn3 164.8(9) 1_555 1_556 n
Sr2 O2 Sr3 89.43(30) 1_655 1_555 n
Sr2 O2 Sr4 178.7(4) 1_655 1_555 n
Sr2 O2 Sr1 87.97(34) 1_655 1_655 n
Sr2 O2 Mn2 87.6(4) 1_655 1_555 n
Sr2 O2 Mn2 87.6(4) 1_655 1_556 n
Sr3 O2 Sr4 89.3(4) 1_555 1_555 n
Sr3 O2 Sr1 177.4(4) 1_555 1_655 n
Sr3 O2 Mn2 90.9(5) 1_555 1_555 n
Sr3 O2 Mn2 90.9(5) 1_555 1_556 n
Sr4 O2 Sr1 93.29(27) 1_555 1_655 n
Sr4 O2 Mn2 92.4(4) 1_555 1_555 n
Sr4 O2 Mn2 92.4(4) 1_555 1_556 n
Sr1 O2 Mn2 89.0(5) 1_655 1_555 n
Sr1 O2 Mn2 89.0(5) 1_655 1_556 n
Mn2 O2 Mn2 174.9(10) 1_555 1_556 n
Sr2 O4 Sr4 85.94(29) 1_555 1_555 n
Sr2 O4 Sr4 173.2(4) 1_555 2_665 n
Sr2 O4 Sr1 84.85(30) 1_555 1_555 n
Sr2 O4 Mn4 88.2(5) 1_555 1_555 n
Sr2 O4 Mn4 88.2(5) 1_555 1_556 n
Sr4 O4 Sr4 100.85(34) 1_555 2_665 n
Sr4 O4 Sr1 170.8(4) 1_555 1_555 n
Sr4 O4 Mn4 94.2(4) 1_555 1_555 n
Sr4 O4 Mn4 94.2(4) 1_555 1_556 n
Sr4 O4 Sr1 88.36(28) 2_665 1_555 n
Sr4 O4 Mn4 91.2(5) 2_665 1_555 n
Sr4 O4 Mn4 91.2(5) 2_665 1_556 n
Sr1 O4 Mn4 85.5(5) 1_555 1_555 n
Sr1 O4 Mn4 85.5(5) 1_555 1_556 n
Mn4 O4 Mn4 170.5(10) 1_555 1_556 n
Sr2 O13 Sr2 85.9(4) 1_554 1_555 n
Sr2 O13 Sr3 90.68(13) 1_554 2_654 n
Sr2 O13 Sr3 175.9(4) 1_554 2_655 n
Sr2 O13 Mn1 88.7(4) 1_554 1_555 n
Sr2 O13 Mn3 87.6(5) 1_554 1_555 n
Sr2 O13 Sr3 175.9(4) 1_555 2_654 n
Sr2 O13 Sr3 90.68(13) 1_555 2_655 n
Sr2 O13 Mn1 88.7(4) 1_555 1_555 n
Sr2 O13 Mn3 87.6(5) 1_555 1_555 n
Sr3 O13 Sr3 92.6(4) 2_654 2_655 n
Sr3 O13 Mn1 89.0(4) 2_654 1_555 n
Sr3 O13 Mn3 94.4(4) 2_654 1_555 n
Sr3 O13 Mn1 89.0(4) 2_655 1_555 n
Sr3 O13 Mn3 94.4(4) 2_655 1_555 n
Mn1 O13 Mn3 175.1(7) 1_555 1_555 n
Sr2 O12 Sr2 93.1(4) 1_554 1_555 n
Sr2 O12 Sr3 89.15(18) 1_554 1_454 n
Sr2 O12 Sr3 176.6(4) 1_554 1_455 n
Sr2 O12 Mn1 95.13(32) 1_554 1_555 n
Sr2 O12 Mn2 90.7(4) 1_554 1_455 n
Sr2 O12 Sr3 176.6(4) 1_555 1_454 n
Sr2 O12 Sr3 89.15(18) 1_555 1_455 n
Sr2 O12 Mn1 95.13(32) 1_555 1_555 n
Sr2 O12 Mn2 90.7(4) 1_555 1_455 n
Sr3 O12 Sr3 88.5(4) 1_454 1_455 n
Sr3 O12 Mn1 87.17(33) 1_454 1_555 n
Sr3 O12 Mn2 86.7(4) 1_454 1_455 n
Sr3 O12 Mn1 87.17(33) 1_455 1_555 n
Sr3 O12 Mn2 86.7(4) 1_455 1_455 n
Mn1 O12 Mn2 171.5(7) 1_555 1_455 n
Sr3 O23 Sr3 95.8(4) 1_554 1_555 n
Sr3 O23 Sr4 87.62(13) 1_554 1_554 n
Sr3 O23 Sr4 175.1(5) 1_554 1_555 n
Sr3 O23 Mn3 97.8(4) 1_554 1_555 n
Sr3 O23 Mn2 89.6(4) 1_554 1_555 n
Sr3 O23 Sr4 175.1(5) 1_555 1_554 n
Sr3 O23 Sr4 87.62(13) 1_555 1_555 n
Sr3 O23 Mn3 97.8(4) 1_555 1_555 n
Sr3 O23 Mn2 89.6(4) 1_555 1_555 n
Sr4 O23 Sr4 88.72(35) 1_554 1_555 n
Sr4 O23 Mn3 85.1(4) 1_554 1_555 n
Sr4 O23 Mn2 87.0(4) 1_554 1_555 n
Sr4 O23 Mn3 85.1(4) 1_555 1_555 n
Sr4 O23 Mn2 87.0(4) 1_555 1_555 n
Mn3 O23 Mn2 168.9(7) 1_555 1_555 n
Sr2 O34 Sr2 87.8(4) 1_554 1_555 n
Sr2 O34 Sr4 89.03(16) 1_554 1_554 n
Sr2 O34 Sr4 170.2(5) 1_554 1_555 n
Sr2 O34 Mn3 86.0(4) 1_554 1_555 n
Sr2 O34 Mn4 90.7(4) 1_554 1_555 n
Sr2 O34 Sr4 170.2(5) 1_555 1_554 n
Sr2 O34 Sr4 89.03(16) 1_555 1_555 n
Sr2 O34 Mn3 86.0(4) 1_555 1_555 n
Sr2 O34 Mn4 90.7(4) 1_555 1_555 n
Sr4 O34 Sr4 92.5(4) 1_554 1_555 n
Sr4 O34 Mn3 84.51(33) 1_554 1_555 n
Sr4 O34 Mn4 98.6(4) 1_554 1_555 n
Sr4 O34 Mn3 84.51(33) 1_555 1_555 n
Sr4 O34 Mn4 98.6(4) 1_555 1_555 n
Mn3 O34 Mn4 175.4(7) 1_555 1_555 n
Sr2 O24 Sr2 88.5(4) 1_554 1_555 n
Sr2 O24 Sr1 89.91(11) 1_554 1_554 n
Sr2 O24 Sr1 177.9(4) 1_554 1_555 n
Sr2 O24 Mn2 88.8(5) 1_554 1_455 n
Sr2 O24 Mn4 89.0(4) 1_554 1_555 n
Sr2 O24 Sr1 177.9(4) 1_555 1_554 n
Sr2 O24 Sr1 89.91(11) 1_555 1_555 n
Sr2 O24 Mn2 88.8(5) 1_555 1_455 n
Sr2 O24 Mn4 89.0(4) 1_555 1_555 n
Sr1 O24 Sr1 91.69(28) 1_554 1_555 n
Sr1 O24 Mn2 92.47(35) 1_554 1_455 n
Sr1 O24 Mn4 89.7(4) 1_554 1_555 n
Sr1 O24 Mn2 92.47(35) 1_555 1_455 n
Sr1 O24 Mn4 89.7(4) 1_555 1_555 n
Mn2 O24 Mn4 176.9(7) 1_455 1_555 n
Sr4 O42 Sr4 93.9(4) 1_554 1_555 n
Sr4 O42 Sr1 90.90(13) 1_554 1_654 n
Sr4 O42 Sr1 172.7(4) 1_554 1_655 n
Sr4 O42 Mn2 90.5(4) 1_554 1_555 n
Sr4 O42 Mn4 97.9(4) 1_554 2_665 n
Sr4 O42 Sr1 172.7(4) 1_555 1_654 n
Sr4 O42 Sr1 90.90(13) 1_555 1_655 n
Sr4 O42 Mn2 90.5(4) 1_555 1_555 n
Sr4 O42 Mn4 97.9(4) 1_555 2_665 n
Sr1 O42 Sr1 83.79(25) 1_654 1_655 n
Sr1 O42 Mn2 84.0(4) 1_654 1_555 n
Sr1 O42 Mn4 86.8(4) 1_654 2_665 n
Sr1 O42 Mn2 84.0(4) 1_655 1_555 n
Sr1 O42 Mn4 86.8(4) 1_655 2_665 n
Mn2 O42 Mn4 167.6(7) 1_555 2_665 n
Sr3 O11 Sr3 85.35(20) 1_554 1_555 n
Sr3 O11 Sr3 94.65(20) 1_554 2_654 n
Sr3 O11 Sr3 180.0 1_554 2_655 n
Sr3 O11 Mn3 90.53(29) 1_554 1_555 n
Sr3 O11 Mn3 89.47(29) 1_554 2_655 n
Sr3 O11 Sr3 179.972 1_555 2_654 n
Sr3 O11 Sr3 94.65(20) 1_555 2_655 n
Sr3 O11 Mn3 90.53(29) 1_555 1_555 n
Sr3 O11 Mn3 89.47(29) 1_555 2_655 n
Sr3 O11 Sr3 85.35(20) 2_654 2_655 n
Sr3 O11 Mn3 89.47(29) 2_654 1_555 n
Sr3 O11 Mn3 90.53(29) 2_654 2_655 n
Sr3 O11 Mn3 89.47(29) 2_655 1_555 n
Sr3 O11 Mn3 90.53(29) 2_655 2_655 n
Mn3 O11 Mn3 180.0 1_555 2_655 n
Sr4 O44 Sr4 84.07(16) 1_554 1_555 n
Sr4 O44 Sr4 95.93(16) 1_554 2_664 n
Sr4 O44 Sr4 179.972 1_554 2_665 n
Sr4 O44 Mn4 91.36(28) 1_554 1_555 n
Sr4 O44 Mn4 88.64(28) 1_554 2_665 n
Sr4 O44 Sr4 180.0 1_555 2_664 n
Sr4 O44 Sr4 95.93(16) 1_555 2_665 n
Sr4 O44 Mn4 91.36(28) 1_555 1_555 n
Sr4 O44 Mn4 88.64(28) 1_555 2_665 n
Sr4 O44 Sr4 84.07(16) 2_664 2_665 n
Sr4 O44 Mn4 88.64(28) 2_664 1_555 n
Sr4 O44 Mn4 91.36(28) 2_664 2_665 n
Sr4 O44 Mn4 88.64(28) 2_665 1_555 n
Sr4 O44 Mn4 91.36(28) 2_665 2_665 n
Mn4 O44 Mn4 180.0 1_555 2_665 n

loop_
_geom_bond_atom_site_label_1
_geom_bond_atom_site_label_2
_geom_bond_distance
_geom_bond_site_symmetry_2
_geom_bond_publ_flag
Sr2 Sr2 3.80910(17) 1_554 n
Sr2 Sr2 3.80910(17) 1_556 n
Sr2 Sr3 3.758(12) 1_455 n
Sr2 Sr3 3.863(9) 2_655 n
Sr2 Sr4 3.774(10) 1_555 n
Sr2 Sr1 3.805(7) 1_555 n
Sr2 Mn1 3.361(8) 1_555 n
Sr2 Mn1 3.361(8) 1_556 n
Sr2 Mn3 3.326(12) 1_555 n
Sr2 Mn3 3.326(12) 1_556 n
Sr2 Mn2 3.272(11) 1_455 n
Sr2 Mn2 3.272(11) 1_456 n
Sr2 Mn4 3.339(11) 1_555 n
Sr2 Mn4 3.339(11) 1_556 n
Sr2 O1 2.770(9) 1_555 n
Sr2 O3 2.927(11) 1_555 n
Sr2 O2 2.740(13) 1_455 n
Sr2 O4 2.798(14) 1_555 n
Sr2 O13 2.795(10) 1_555 n
Sr2 O13 2.795(10) 1_556 n
Sr2 O12 2.623(10) 1_555 n
Sr2 O12 2.623(10) 1_556 n
Sr2 O34 2.746(11) 1_555 n
Sr2 O34 2.746(11) 1_556 n
Sr2 O24 2.730(9) 1_555 n
Sr2 O24 2.730(9) 1_556 n
Sr3 Sr2 3.758(12) 1_655 n
Sr3 Sr2 3.863(9) 2_655 n
Sr3 Sr3 3.80910(17) 1_554 n
Sr3 Sr3 3.80910(17) 1_556 n
Sr3 Sr3 4.131(15) 2_655 n
Sr3 Sr4 3.664(8) 1_555 n
Sr3 Mn1 3.237(6) 1_655 n
Sr3 Mn1 3.237(6) 1_656 n
Sr3 Mn3 3.407(11) 1_555 n
Sr3 Mn3 3.407(11) 1_556 n
Sr3 Mn3 3.378(11) 2_655 n
Sr3 Mn3 3.378(11) 2_656 n
Sr3 Mn2 3.248(11) 1_555 n
Sr3 Mn2 3.248(11) 1_556 n
Sr3 O1 2.617(7) 1_655 n
Sr3 O3 2.646(14) 1_555 n
Sr3 O3 2.639(12) 2_655 n
Sr3 O2 2.599(12) 1_555 n
Sr3 O13 2.634(10) 2_655 n
Sr3 O13 2.634(10) 2_656 n
Sr3 O12 2.730(10) 1_655 n
Sr3 O12 2.730(10) 1_656 n
Sr3 O23 2.566(8) 1_555 n
Sr3 O23 2.566(8) 1_556 n
Sr3 O11 2.810(5) 1_555 n
Sr3 O11 2.810(5) 1_556 n
Sr4 Sr2 3.774(10) 1_555 n
Sr4 Sr3 3.664(8) 1_555 n
Sr4 Sr4 3.80910(17) 1_554 n
Sr4 Sr4 3.80910(17) 1_556 n
Sr4 Sr4 4.225(12) 2_665 n
Sr4 Sr1 3.893(7) 1_655 n
Sr4 Mn3 3.195(10) 1_555 n
Sr4 Mn3 3.195(10) 1_556 n
Sr4 Mn2 3.299(11) 1_555 n
Sr4 Mn2 3.299(11) 1_556 n
Sr4 Mn4 3.453(10) 1_555 n
Sr4 Mn4 3.453(10) 1_556 n
Sr4 Mn4 3.378(11) 2_665 n
Sr4 Mn4 3.378(11) 2_666 n
Sr4 O3 2.733(12) 1_555 n
Sr4 O2 2.614(12) 1_555 n
Sr4 O4 2.738(11) 1_555 n
Sr4 O4 2.744(14) 2_665 n
Sr4 O23 2.724(8) 1_555 n
Sr4 O23 2.724(8) 1_556 n
Sr4 O34 2.636(10) 1_555 n
Sr4 O34 2.636(10) 1_556 n
Sr4 O42 2.606(9) 1_555 n
Sr4 O42 2.606(9) 1_556 n
Sr4 O44 2.844(4) 1_555 n
Sr4 O44 2.844(4) 1_556 n
Sr1 Sr2 3.805(7) 1_555 n
Sr1 Sr2 3.805(7) 2_565 n
Sr1 Sr4 3.893(7) 1_455 n
Sr1 Sr4 3.893(7) 2_665 n
Sr1 Sr1 3.80910(17) 1_554 n
Sr1 Sr1 3.80910(17) 1_556 n
Sr1 Mn2 3.309(10) 1_455 n
Sr1 Mn2 3.309(10) 1_456 n
Sr1 Mn2 3.309(10) 2_665 n
Sr1 Mn2 3.309(10) 2_666 n
Sr1 Mn4 3.297(9) 1_555 n
Sr1 Mn4 3.297(9) 1_556 n
Sr1 Mn4 3.297(9) 2_565 n
Sr1 Mn4 3.297(9) 2_566 n
Sr1 O2 2.739(10) 1_455 n
Sr1 O2 2.739(10) 2_665 n
Sr1 O4 2.842(9) 1_555 n
Sr1 O4 2.842(9) 2_565 n
Sr1 O24 2.655(6) 1_555 n
Sr1 O24 2.655(6) 1_556 n
Sr1 O24 2.655(6) 2_565 n
Sr1 O24 2.655(6) 2_566 n
Sr1 O42 2.852(7) 1_455 n
Sr1 O42 2.852(7) 1_456 n
Sr1 O42 2.852(7) 2_665 n
Sr1 O42 2.852(7) 2_666 n
Mn1 Sr2 3.361(8) 1_554 n
Mn1 Sr2 3.361(8) 1_555 n
Mn1 Sr2 3.361(8) 2_554 n
Mn1 Sr2 3.361(8) 2_555 n
Mn1 Sr3 3.237(6) 1_454 n
Mn1 Sr3 3.237(6) 1_455 n
Mn1 Sr3 3.237(6) 2_654 n
Mn1 Sr3 3.237(6) 2_655 n
Mn1 O1 1.90455(9) 1_554 n
Mn1 O1 1.90455(9) 1_555 n
Mn1 O13 1.930(11) 1_555 n
Mn1 O13 1.930(11) 2_555 n
Mn1 O12 1.880(8) 1_555 n
Mn1 O12 1.880(8) 2_555 n
Mn3 Sr2 3.326(12) 1_554 n
Mn3 Sr2 3.326(12) 1_555 n
Mn3 Sr3 3.407(11) 1_554 n
Mn3 Sr3 3.407(11) 1_555 n
Mn3 Sr3 3.378(11) 2_654 n
Mn3 Sr3 3.378(11) 2_655 n
Mn3 Sr4 3.195(10) 1_554 n
Mn3 Sr4 3.195(10) 1_555 n
Mn3 O3 1.9215(19) 1_554 n
Mn3 O3 1.9215(19) 1_555 n
Mn3 O13 1.922(16) 1_555 n
Mn3 O23 1.920(16) 1_555 n
Mn3 O34 2.076(15) 1_555 n
Mn3 O11 1.902(11) 1_555 n
Mn2 Sr2 3.272(11) 1_654 n
Mn2 Sr2 3.272(11) 1_655 n
Mn2 Sr3 3.248(11) 1_554 n
Mn2 Sr3 3.248(11) 1_555 n
Mn2 Sr4 3.299(11) 1_554 n
Mn2 Sr4 3.299(11) 1_555 n
Mn2 Sr1 3.309(10) 1_654 n
Mn2 Sr1 3.309(10) 1_655 n
Mn2 O2 1.9065(7) 1_554 n
Mn2 O2 1.9065(7) 1_555 n
Mn2 O12 1.923(14) 1_655 n
Mn2 O23 2.010(17) 1_555 n
Mn2 O24 1.864(16) 1_655 n
Mn2 O42 2.003(15) 1_555 n
Mn4 Sr2 3.339(11) 1_554 n
Mn4 Sr2 3.339(11) 1_555 n
Mn4 Sr4 3.453(10) 1_554 n
Mn4 Sr4 3.453(10) 1_555 n
Mn4 Sr4 3.378(11) 2_664 n
Mn4 Sr4 3.378(11) 2_665 n
Mn4 Sr1 3.297(9) 1_554 n
Mn4 Sr1 3.297(9) 1_555 n
Mn4 O4 1.9110(14) 1_554 n
Mn4 O4 1.9110(14) 1_555 n
Mn4 O34 1.869(15) 1_555 n
Mn4 O24 1.970(15) 1_555 n
Mn4 O42 1.819(13) 2_665 n
Mn4 O44 1.891(11) 1_555 n
O1 Sr2 2.770(9) 1_555 n
O1 Sr2 2.770(9) 2_555 n
O1 Sr3 2.617(7) 1_455 n
O1 Sr3 2.617(7) 2_655 n
O1 Mn1 1.90455(9) 1_555 n
O1 Mn1 1.90455(9) 1_556 n
O3 Sr2 2.927(11) 1_555 n
O3 Sr3 2.646(14) 1_555 n
O3 Sr3 2.639(12) 2_655 n
O3 Sr4 2.733(12) 1_555 n
O3 Mn3 1.9215(19) 1_555 n
O3 Mn3 1.9215(19) 1_556 n
O2 Sr2 2.740(13) 1_655 n
O2 Sr3 2.599(12) 1_555 n
O2 Sr4 2.614(12) 1_555 n
O2 Sr1 2.739(10) 1_655 n
O2 Mn2 1.9065(7) 1_555 n
O2 Mn2 1.9065(7) 1_556 n
O4 Sr2 2.798(14) 1_555 n
O4 Sr4 2.738(11) 1_555 n
O4 Sr4 2.744(14) 2_665 n
O4 Sr1 2.842(9) 1_555 n
O4 Mn4 1.9110(14) 1_555 n
O4 Mn4 1.9110(14) 1_556 n
O13 Sr2 2.795(10) 1_554 n
O13 Sr2 2.795(10) 1_555 n
O13 Sr3 2.634(10) 2_654 n
O13 Sr3 2.634(10) 2_655 n
O13 Mn1 1.930(11) 1_555 n
O13 Mn3 1.922(16) 1_555 n
O12 Sr2 2.623(10) 1_554 n
O12 Sr2 2.623(10) 1_555 n
O12 Sr3 2.730(10) 1_454 n
O12 Sr3 2.730(10) 1_455 n
O12 Mn1 1.880(8) 1_555 n
O12 Mn2 1.923(14) 1_455 n
O23 Sr3 2.566(8) 1_554 n
O23 Sr3 2.566(8) 1_555 n
O23 Sr4 2.724(8) 1_554 n
O23 Sr4 2.724(8) 1_555 n
O23 Mn3 1.920(16) 1_555 n
O23 Mn2 2.010(17) 1_555 n
O34 Sr2 2.746(11) 1_554 n
O34 Sr2 2.746(11) 1_555 n
O34 Sr4 2.636(10) 1_554 n
O34 Sr4 2.636(10) 1_555 n
O34 Mn3 2.076(15) 1_555 n
O34 Mn4 1.869(15) 1_555 n
O24 Sr2 2.730(9) 1_554 n
O24 Sr2 2.730(9) 1_555 n
O24 Sr1 2.655(6) 1_554 n
O24 Sr1 2.655(6) 1_555 n
O24 Mn2 1.864(16) 1_455 n
O24 Mn4 1.970(15) 1_555 n
O42 Sr4 2.606(9) 1_554 n
O42 Sr4 2.606(9) 1_555 n
O42 Sr1 2.852(7) 1_654 n
O42 Sr1 2.852(7) 1_655 n
O42 Mn2 2.003(15) 1_555 n
O42 Mn4 1.819(13) 2_665 n
O11 Sr3 2.810(5) 1_554 n
O11 Sr3 2.810(5) 1_555 n
O11 Sr3 2.810(5) 2_654 n
O11 Sr3 2.810(5) 2_655 n
O11 Mn3 1.902(11) 1_555 n
O11 Mn3 1.902(11) 2_655 n
O44 Sr4 2.844(4) 1_554 n
O44 Sr4 2.844(4) 1_555 n
O44 Sr4 2.844(4) 2_664 n
O44 Sr4 2.844(4) 2_665 n
O44 Mn4 1.891(11) 1_555 n
O44 Mn4 1.891(11) 2_665 n
